data_4131583
loop_
_publ_author_name
'Yi, Xiaofeng'
'Izarova, Natalya V.'
'Stuckart, Maria'
'Gu\'erin, David'
'Thomas, Louis'
'Lenfant, St\'ephane'
'Vuillaume, Dominique'
'van Leusen, Jan'
'Ducho\<n, Tom\'a\<s'
'Nem\<s\'ak, Slavom\'ir'
'Bourone, Svenja D. M.'
'Schmitz, Sebastian'
'K\"ogerler, Paul'

_publ_section_title
;
 Probing Frontier Orbital Energies of
 {Co<sub>9</sub>(P<sub>2</sub>W<sub>15</sub>)<sub>3</sub>} Polyoxometalate
 Clusters at Molecule-Metal and Molecule-Water Interfaces.
;
_journal_issue 41
_journal_name_full 'Journal of the American Chemical Society'
_journal_page_first 14501
_journal_page_last 14510
_journal_paper_doi 10.1021/jacs.7b07034
_journal_volume 139
_journal_year 2017
_chemical_formula_sum 'C12 H197 As2 Co9 Na25 O269 P6 W45'
_chemical_formula_weight 14360.73
_space_group_IT_number 2
_space_group_name_Hall '-P 1'
_space_group_name_H-M_alt 'P -1'
_symmetry_cell_setting triclinic
_symmetry_space_group_name_H-M 'P -1'
_atom_sites_solution_hydrogens geom
_atom_sites_solution_primary direct
_atom_sites_solution_secondary difmap
_audit_creation_method SHELXL-97
_cell_angle_alpha 78.1282(11)
_cell_angle_beta 61.7276(14)
_cell_angle_gamma 60.6220(14)
_cell_formula_units_Z 2
_cell_length_a 25.8088(3)
_cell_length_b 25.8336(3)
_cell_length_c 27.1598(3)
_cell_measurement_reflns_used 72400
_cell_measurement_temperature 120.0(1)
_cell_measurement_theta_max 29.4450
_cell_measurement_theta_min 2.9510
_cell_volume 13888.9(4)
_computing_cell_refinement
;
CrysAlisPro, Agilent Technologies,
Version 1.171.36.28 (release 01-02-2013 CrysAlis171 .NET)
(compiled Feb  1 2013,16:14:44)
;
_computing_data_collection
;
CrysAlisPro, Agilent Technologies,
Version 1.171.36.28 (release 01-02-2013 CrysAlis171 .NET)
(compiled Feb  1 2013,16:14:44)
;
_computing_data_reduction
;
CrysAlisPro, Agilent Technologies,
Version 1.171.36.28 (release 01-02-2013 CrysAlis171 .NET)
(compiled Feb  1 2013,16:14:44)
;
_computing_structure_refinement 'SHELXL-97 (Sheldrick, 2008)'
_computing_structure_solution 'SHELXS-97 (Sheldrick, 2008)'
_diffrn_ambient_temperature 120.0(1)
_diffrn_detector_area_resol_mean 10.4623
_diffrn_measured_fraction_theta_full 0.995
_diffrn_measured_fraction_theta_max 0.995
_diffrn_measurement_device_type 'SuperNova, Dual, Cu at zero, Atlas'
_diffrn_measurement_method '\w scans'
_diffrn_radiation_monochromator mirror
_diffrn_radiation_source 'SuperNova (Mo) X-ray Source'
_diffrn_radiation_type MoK\a
_diffrn_radiation_wavelength 0.71073
_diffrn_reflns_av_R_equivalents 0.0981
_diffrn_reflns_av_sigmaI/netI 0.0775
_diffrn_reflns_limit_h_max 30
_diffrn_reflns_limit_h_min -31
_diffrn_reflns_limit_k_max 31
_diffrn_reflns_limit_k_min -31
_diffrn_reflns_limit_l_max 32
_diffrn_reflns_limit_l_min -32
_diffrn_reflns_number 259838
_diffrn_reflns_theta_full 25.35
_diffrn_reflns_theta_max 25.35
_diffrn_reflns_theta_min 4.08
_exptl_absorpt_coefficient_mu 19.496
_exptl_absorpt_correction_T_max 0.3081
_exptl_absorpt_correction_T_min 0.0201
_exptl_absorpt_correction_type analytical
_exptl_absorpt_process_details
;
CrysAlisPro, Agilent Technologies,
Version 1.171.36.28 (release 01-02-2013 CrysAlis171 .NET)
(compiled Feb  1 2013,16:14:44)
Analytical numeric absorption correction using a multifaceted crystal
			model based on expressions derived by R.C. Clark & J.S. Reid.
(Clark, R. C. & Reid, J. S. (1995). Acta Cryst. A51, 887-897)
;
_exptl_crystal_colour plate
_exptl_crystal_density_diffrn 3.434
_exptl_crystal_density_method 'not measured'
_exptl_crystal_description pink
_exptl_crystal_F_000 12850
_exptl_crystal_size_max 0.81
_exptl_crystal_size_mid 0.23
_exptl_crystal_size_min 0.08
_refine_diff_density_max 5.061
_refine_diff_density_min -4.591
_refine_diff_density_rms 0.476
_refine_ls_extinction_method none
_refine_ls_goodness_of_fit_ref 1.057
_refine_ls_hydrogen_treatment constr
_refine_ls_matrix_type full
_refine_ls_number_parameters 1941
_refine_ls_number_reflns 50595
_refine_ls_number_restraints 60
_refine_ls_restrained_S_all 1.057
_refine_ls_R_factor_all 0.0923
_refine_ls_R_factor_gt 0.0614
_refine_ls_shift/su_max 0.002
_refine_ls_shift/su_mean 0.000
_refine_ls_structure_factor_coef Fsqd
_refine_ls_weighting_details 'calc w=1/[\s^2^(Fo^2^)+(0.0622P)^2^+650.0000P] where P=(Fo^2^+2Fc^2^)/3'
_refine_ls_weighting_scheme calc
_refine_ls_wR_factor_gt 0.1450
_refine_ls_wR_factor_ref 0.1698
_reflns_number_gt 36674
_reflns_number_total 50595
_reflns_threshold_expression >2sigma(I)
_cod_data_source_file ja7b07034_si_002.cif
_cod_data_source_block Na-1
_cod_depositor_comments
;
The following automatic conversions were performed:

data item '_symmetry_cell_setting' value 'Triclinic' was changed to
'triclinic' in accordance with the
/home/saulius/struct/COD-crude-data/automatic-downloads/DataCite-retrospective/ACS/depositions/lib/dictionaries/cif_core.dic
dictionary named 'cif_core.dic' version 2.4.2 last updated on
2011-04-26.

Automatic conversion script
Id: cif_fix_values 6909 2019-04-08 15:41:33Z antanas 
;
_cod_original_cell_volume 13888.9(3)
_cod_original_sg_symbol_H-M P-1
_cod_database_code 4131583

loop_
_symmetry_equiv_pos_as_xyz
'x, y, z'
'-x, -y, -z'

loop_
_atom_site_label
_atom_site_type_symbol
_atom_site_fract_x
_atom_site_fract_y
_atom_site_fract_z
_atom_site_U_iso_or_equiv
_atom_site_adp_type
_atom_site_occupancy
_atom_site_symmetry_multiplicity
_atom_site_calc_flag
_atom_site_refinement_flags
W1 W 0.03087(4) 0.75038(4) -0.16962(4) 0.0290(2) Uani 1 1 d .
W2 W 0.16300(4) 0.77708(4) -0.25633(4) 0.0311(2) Uani 1 1 d .
W3 W 0.09066(5) 0.80409(4) -0.11563(4) 0.0322(2) Uani 1 1 d .
W4 W -0.05687(4) 0.84953(3) -0.25407(4) 0.02559(19) Uani 1 1 d .
W5 W 0.07137(4) 0.87668(4) -0.33892(4) 0.02674(19) Uani 1 1 d .
W6 W 0.13757(4) 0.93342(4) -0.28016(4) 0.02751(19) Uani 1 1 d .
W7 W 0.06764(4) 0.95961(4) -0.14231(4) 0.0277(2) Uani 1 1 d .
W8 W -0.07660(4) 0.93231(4) -0.04946(4) 0.02667(19) Uani 1 1 d .
W9 W -0.13585(4) 0.87895(3) -0.10178(4) 0.02370(18) Uani 1 1 d .
W10 W -0.17588(4) 1.00916(3) -0.26871(4) 0.02234(18) Uani 1 1 d .
W11 W -0.04660(4) 1.03697(3) -0.35430(4) 0.02400(18) Uani 1 1 d .
W12 W 0.01826(4) 1.09262(3) -0.29766(4) 0.02434(18) Uani 1 1 d .
W13 W -0.05206(4) 1.11865(3) -0.15923(4) 0.02298(18) Uani 1 1 d .
W14 W -0.19216(4) 1.09222(3) -0.06786(3) 0.02272(18) Uani 1 1 d .
W15 W -0.25212(4) 1.03811(3) -0.11984(3) 0.02004(17) Uani 1 1 d .
W16 W -0.80509(4) 1.30617(4) -0.27699(4) 0.0311(2) Uani 1 1 d .
W17 W -0.88419(5) 1.33759(4) -0.13588(4) 0.0323(2) Uani 1 1 d .
W18 W -0.86824(4) 1.44610(4) -0.22791(4) 0.02696(19) Uani 1 1 d .
W19 W -0.65781(5) 1.18488(4) -0.25976(4) 0.0336(2) Uani 1 1 d .
W20 W -0.73471(5) 1.21556(5) -0.12225(4) 0.0375(2) Uani 1 1 d U
W21 W -0.80191(5) 1.36761(5) -0.07066(4) 0.0322(2) Uani 1 1 d .
W22 W -0.78640(4) 1.47409(4) -0.16164(3) 0.02347(18) Uani 1 1 d .
W23 W -0.70187(4) 1.43940(3) -0.31332(3) 0.02071(17) Uani 1 1 d .
W24 W -0.63939(4) 1.30205(4) -0.36071(4) 0.02665(19) Uani 1 1 d .
W25 W -0.49322(5) 1.14567(4) -0.26098(4) 0.0320(2) Uani 1 1 d .
W26 W -0.56984(5) 1.17600(4) -0.12293(4) 0.0355(2) Uani 1 1 d .
W27 W -0.63430(4) 1.32350(4) -0.07318(4) 0.0280(2) Uani 1 1 d .
W28 W -0.62151(4) 1.43211(4) -0.16260(3) 0.02074(17) Uani 1 1 d .
W29 W -0.53940(4) 1.39800(3) -0.31127(3) 0.01788(16) Uani 1 1 d .
W30 W -0.47514(4) 1.25972(4) -0.35965(4) 0.02406(18) Uani 1 1 d .
W31 W -0.22968(4) 1.73924(4) -0.40156(4) 0.02571(19) Uani 1 1 d .
W32 W -0.13410(4) 1.67082(3) -0.33058(4) 0.02253(18) Uani 1 1 d .
W33 W -0.29756(4) 1.76765(3) -0.26147(4) 0.02573(19) Uani 1 1 d .
W34 W -0.35875(4) 1.69627(3) -0.37463(4) 0.02344(18) Uani 1 1 d .
W35 W -0.18234(4) 1.59049(3) -0.44985(3) 0.02000(17) Uani 1 1 d .
W36 W -0.08841(4) 1.52346(3) -0.38073(3) 0.01728(16) Uani 1 1 d .
W37 W -0.16268(4) 1.55399(3) -0.22913(3) 0.01739(16) Uani 1 1 d .
W38 W -0.32171(4) 1.64936(3) -0.16070(3) 0.02008(17) Uani 1 1 d .
W39 W -0.42468(4) 1.72346(3) -0.23755(4) 0.02340(18) Uani 1 1 d .
W40 W -0.40134(4) 1.56728(3) -0.34312(3) 0.01928(17) Uani 1 1 d .
W41 W -0.22961(4) 1.46415(3) -0.41632(3) 0.01767(16) Uani 1 1 d .
W42 W -0.13757(4) 1.39642(3) -0.34568(3) 0.01557(16) Uani 1 1 d .
W43 W -0.20840(4) 1.42559(3) -0.19758(3) 0.01559(16) Uani 1 1 d .
W44 W -0.36830(4) 1.52148(3) -0.12835(3) 0.01753(16) Uani 1 1 d .
W45 W -0.46697(4) 1.59377(3) -0.20424(3) 0.01906(17) Uani 1 1 d .
P1 P 0.0056(2) 0.89852(19) -0.1935(2) 0.0149(10) Uani 1 1 d .
P2 P -0.1220(2) 1.07095(18) -0.21191(19) 0.0105(9) Uani 1 1 d .
P3 P -0.7274(2) 1.3323(2) -0.2141(2) 0.0156(10) Uani 1 1 d .
P4 P -0.5484(2) 1.28803(19) -0.21543(19) 0.0113(9) Uani 1 1 d .
P5 P -0.2537(2) 1.62761(18) -0.30655(18) 0.0092(9) Uani 1 1 d .
P6 P -0.3034(2) 1.48915(18) -0.27084(18) 0.0078(8) Uani 1 1 d .
Co1 Co -0.27109(13) 1.16226(11) -0.21392(11) 0.0199(5) Uani 1 1 d .
Co2 Co -0.14520(13) 1.18617(11) -0.29359(11) 0.0214(6) Uani 1 1 d .
Co3 Co -0.21035(13) 1.21152(11) -0.16527(11) 0.0194(5) Uani 1 1 d .
Co4 Co -0.38446(13) 1.20585(11) -0.27611(12) 0.0229(6) Uani 1 1 d .
Co5 Co -0.45512(13) 1.23365(12) -0.14705(12) 0.0232(6) Uani 1 1 d .
Co6 Co -0.44299(12) 1.33760(11) -0.23077(11) 0.0179(5) Uani 1 1 d .
Co7 Co -0.34392(12) 1.41018(11) -0.31390(11) 0.0181(5) Uani 1 1 d .
Co8 Co -0.25683(12) 1.34166(11) -0.24599(11) 0.0169(5) Uani 1 1 d .
Co9 Co -0.40714(12) 1.43467(11) -0.18360(11) 0.0183(5) Uani 1 1 d .
As1 As -0.36772(9) 1.29445(8) -0.14451(8) 0.0192(4) Uani 1 1 d .
As2 As -0.27932(10) 1.26380(8) -0.31474(8) 0.0208(4) Uani 1 1 d .
C11 C -0.4102(7) 1.2975(7) -0.0643(6) 0.027(5) Uiso 1 1 d G
C12 C -0.4782(7) 1.3314(7) -0.0361(6) 0.041(6) Uiso 1 1 d G
H12A H -0.5032 1.3544 -0.0564 0.049 Uiso 1 1 calc R
C13 C -0.5098(7) 1.3316(8) 0.0220(6) 0.042(6) Uiso 1 1 d G
H13A H -0.5563 1.3547 0.0413 0.051 Uiso 1 1 calc R
C14 C -0.4732(11) 1.2979(10) 0.0518(6) 0.097(12) Uiso 1 1 d G
H14A H -0.4947 1.2980 0.0915 0.116 Uiso 1 1 calc R
C15 C -0.4051(11) 1.2641(11) 0.0236(8) 0.144(19) Uiso 1 1 d G
H15A H -0.3801 1.2410 0.0440 0.173 Uiso 1 1 calc R
C16 C -0.3736(7) 1.2639(8) -0.0345(9) 0.081(10) Uiso 1 1 d G
H16A H -0.3271 1.2407 -0.0538 0.098 Uiso 1 1 calc R
C21 C -0.2370(11) 1.2544(10) -0.3937(8) 0.054(7) Uiso 1 1 d G
C22 C -0.2069(10) 1.2898(9) -0.4261(8) 0.056(7) Uiso 1 1 d G
H22A H -0.2031 1.3153 -0.4087 0.067 Uiso 1 1 calc R
C23 C -0.1822(12) 1.2877(11) -0.4840(8) 0.068(8) Uiso 1 1 d G
H23A H -0.1616 1.3119 -0.5061 0.082 Uiso 1 1 calc R
C24 C -0.1877(18) 1.2503(16) -0.5095(9) 0.22(3) Uiso 1 1 d G
H24A H -0.1708 1.2490 -0.5490 0.268 Uiso 1 1 calc R
C25 C -0.218(2) 1.2150(17) -0.4771(15) 0.256 Uiso 1 1 d G
H25A H -0.2215 1.1894 -0.4945 0.307 Uiso 1 1 calc R
C26 C -0.2425(18) 1.2170(14) -0.4192(15) 0.28(5) Uiso 1 1 d G
H26A H -0.2630 1.1928 -0.3970 0.334 Uiso 1 1 calc R
O0C1 O -0.2273(6) 1.0871(6) -0.2616(5) 0.022(3) Uiso 1 1 d .
O1 O -0.3637(6) 1.1785(6) -0.2082(5) 0.022(3) Uiso 1 1 d .
O1T O 0.0277(8) 0.6842(7) -0.1591(7) 0.040(4) Uiso 1 1 d .
O2 O -0.1902(6) 1.2569(5) -0.2380(5) 0.019(3) Uiso 1 1 d .
O2C O -0.1184(8) 1.2407(7) -0.3611(7) 0.039(4) Uiso 1 1 d .
O2T O 0.2426(8) 0.7261(7) -0.2992(7) 0.038(4) Uiso 1 1 d .
O3 O -0.4215(6) 1.4087(6) -0.2420(5) 0.022(3) Uiso 1 1 d .
O3C O -0.2418(7) 1.2879(6) -0.1199(6) 0.031(3) Uiso 1 1 d .
O3T O 0.1254(8) 0.7699(7) -0.0707(7) 0.038(4) Uiso 1 1 d .
O4C O -0.2931(7) 1.1345(6) -0.3268(6) 0.028(3) Uiso 1 1 d .
O0C4 O -0.4122(7) 1.2364(6) -0.3392(6) 0.030(3) Uiso 1 1 d .
O4T O -0.0823(7) 0.8067(6) -0.2701(6) 0.034(3) Uiso 1 1 d .
O5T O 0.1276(7) 0.8517(7) -0.4074(6) 0.036(4) Uiso 1 1 d .
O5C O -0.4189(7) 1.1859(7) -0.0879(6) 0.036(4) Uiso 1 1 d .
O6T O 0.2148(7) 0.9263(7) -0.3290(6) 0.037(4) Uiso 1 1 d .
O0C7 O -0.4001(6) 1.4970(5) -0.3262(5) 0.020(3) Uiso 1 1 d .
O7C O -0.3650(6) 1.3832(5) -0.3676(5) 0.021(3) Uiso 1 1 d .
O7T O 0.0969(7) 0.9720(6) -0.1023(6) 0.033(3) Uiso 1 1 d .
O8T O -0.0911(7) 0.9338(6) 0.0191(6) 0.034(3) Uiso 1 1 d .
O9C O -0.4950(6) 1.4346(6) -0.1201(6) 0.024(3) Uiso 1 1 d .
O9T O -0.1895(7) 0.8482(6) -0.0663(6) 0.034(3) Uiso 1 1 d .
O10T O -0.2178(7) 0.9867(6) -0.2855(6) 0.033(3) Uiso 1 1 d .
O1A1 O -0.2990(6) 1.2304(5) -0.1642(5) 0.019(3) Uiso 1 1 d .
O1P1 O 0.0546(7) 0.8319(6) -0.1862(6) 0.026(3) Uiso 1 1 d .
O11T O -0.0059(8) 1.0312(7) -0.4263(7) 0.044(4) Uiso 1 1 d .
O1C2 O -0.0994(6) 1.1128(6) -0.3437(5) 0.022(3) Uiso 1 1 d .
O1A2 O -0.2368(7) 1.2060(6) -0.2859(6) 0.026(3) Uiso 1 1 d .
O12 O 0.1203(7) 0.7284(7) -0.2294(6) 0.035(4) Uiso 1 1 d .
O1P2 O -0.1048(6) 1.0313(5) -0.2580(5) 0.020(3) Uiso 1 1 d .
O12T O 0.0818(8) 1.1073(7) -0.3496(7) 0.038(4) Uiso 1 1 d .
O1P3 O -0.7969(6) 1.3498(5) -0.2142(5) 0.020(3) Uiso 1 1 d .
O13 O 0.0650(7) 0.7460(6) -0.1189(6) 0.032(3) Uiso 1 1 d .
O13T O -0.0324(7) 1.1483(6) -0.1236(6) 0.034(3) Uiso 1 1 d .
O14 O 0.0019(7) 0.7826(6) -0.2246(6) 0.028(3) Uiso 1 1 d .
O1P4 O -0.5580(6) 1.2322(6) -0.2035(6) 0.024(3) Uiso 1 1 d .
O14T O -0.2243(7) 1.1141(6) 0.0012(6) 0.031(3) Uiso 1 1 d .
O1P5 O -0.2361(6) 1.6818(5) -0.3197(5) 0.019(3) Uiso 1 1 d .
O15T O -0.3216(7) 1.0256(6) -0.0838(6) 0.031(3) Uiso 1 1 d .
O1P6 O -0.3613(6) 1.5453(5) -0.2754(5) 0.018(3) Uiso 1 1 d .
O16T O -0.8271(8) 1.2835(7) -0.3165(7) 0.038(4) Uiso 1 1 d .
O1C7 O -0.2681(6) 1.4193(5) -0.3821(5) 0.021(3) Uiso 1 1 d .
O17T O -0.9565(7) 1.3343(7) -0.0866(6) 0.035(4) Uiso 1 1 d .
O18T O -0.9289(7) 1.5110(7) -0.2365(6) 0.036(4) Uiso 1 1 d .
O19 O -0.0532(7) 0.8025(6) -0.1176(6) 0.030(3) Uiso 1 1 d .
O19T O -0.6398(8) 1.1237(7) -0.2927(7) 0.037(4) Uiso 1 1 d .
O20T O -0.7650(8) 1.1748(7) -0.0670(7) 0.047(4) Uiso 1 1 d .
O2A1 O -0.4204(6) 1.2965(6) -0.1656(5) 0.021(3) Uiso 1 1 d .
O2P1 O -0.0036(7) 0.8956(6) -0.2442(6) 0.030(3) Uiso 1 1 d .
O21T O -0.8550(8) 1.3765(7) -0.0003(7) 0.043(4) Uiso 1 1 d .
O2A2 O -0.3562(6) 1.2717(6) -0.2877(5) 0.023(3) Uiso 1 1 d .
O2C2 O -0.0524(7) 1.1576(6) -0.2988(6) 0.028(3) Uiso 1 1 d .
O2P2 O -0.0595(7) 1.0708(6) -0.2186(6) 0.027(3) Uiso 1 1 d .
O22T O -0.8264(7) 1.5487(6) -0.1497(6) 0.034(3) Uiso 1 1 d .
O23 O 0.1675(7) 0.7651(7) -0.1853(6) 0.036(4) Uiso 1 1 d .
O2P3 O -0.6985(7) 1.2664(6) -0.2029(6) 0.030(3) Uiso 1 1 d .
O23T O -0.7128(7) 1.5033(7) -0.3509(6) 0.035(4) Uiso 1 1 d .
O2P4 O -0.6039(7) 1.3351(6) -0.1681(6) 0.027(3) Uiso 1 1 d .
O24T O -0.6136(8) 1.2790(7) -0.4278(7) 0.044(4) Uiso 1 1 d .
O2P5 O -0.3232(6) 1.6554(6) -0.3040(5) 0.022(3) Uiso 1 1 d .
O25 O 0.1229(7) 0.8065(6) -0.3040(6) 0.027(3) Uiso 1 1 d .
O25T O -0.4529(8) 1.0764(7) -0.2944(7) 0.045(4) Uiso 1 1 d .
O2P6 O -0.2406(6) 1.4746(5) -0.3273(5) 0.016(3) Uiso 1 1 d .
O26 O 0.1700(7) 0.8471(6) -0.2625(6) 0.029(3) Uiso 1 1 d .
O26T O -0.5814(9) 1.1291(8) -0.0687(8) 0.052(4) Uiso 1 1 d .
O27T O -0.6689(8) 1.3277(7) -0.0002(7) 0.045(4) Uiso 1 1 d .
O2C8 O -0.1787(6) 1.3525(5) -0.3154(5) 0.016(3) Uiso 1 1 d .
O28T O -0.6453(7) 1.5042(6) -0.1471(6) 0.030(3) Uiso 1 1 d .
O29T O -0.5317(7) 1.4588(6) -0.3499(6) 0.027(3) Uiso 1 1 d .
O30T O -0.4303(8) 1.2324(7) -0.4273(7) 0.038(4) Uiso 1 1 d .
O3A1 O -0.3444(6) 1.3480(5) -0.1750(5) 0.017(3) Uiso 1 1 d .
O3P1 O 0.0422(6) 0.9354(6) -0.2044(6) 0.024(3) Uiso 1 1 d .
O31T O -0.2199(7) 1.7868(6) -0.4558(6) 0.029(3) Uiso 1 1 d .
O3A2 O -0.2827(6) 1.3246(6) -0.2988(5) 0.023(3) Uiso 1 1 d .
O3P2 O -0.1579(7) 1.0519(6) -0.1529(6) 0.028(3) Uiso 1 1 d .
O32T O -0.0654(6) 1.6761(6) -0.3408(6) 0.025(3) Uiso 1 1 d .
O3C3 O -0.1185(6) 1.1822(6) -0.1674(5) 0.022(3) Uiso 1 1 d .
O33T O -0.3312(7) 1.8348(6) -0.2284(6) 0.029(3) Uiso 1 1 d .
O3P3 O -0.7457(7) 1.3715(6) -0.1663(6) 0.026(3) Uiso 1 1 d .
O34T O -0.3911(7) 1.7358(6) -0.4210(6) 0.032(3) Uiso 1 1 d .
O3P4 O -0.5462(6) 1.3114(6) -0.2722(5) 0.022(3) Uiso 1 1 d .
O3P5 O -0.2022(6) 1.5831(6) -0.3551(6) 0.024(3) Uiso 1 1 d .
O35T O -0.1548(7) 1.5931(6) -0.5226(6) 0.026(3) Uiso 1 1 d .
O36T O -0.0040(6) 1.4864(5) -0.4072(5) 0.021(3) Uiso 1 1 d .
O3P6 O -0.2905(6) 1.4955(5) -0.2226(5) 0.020(3) Uiso 1 1 d .
O37T O -0.0998(7) 1.5277(6) -0.2090(6) 0.027(3) Uiso 1 1 d .
O37 O 0.1054(7) 0.8716(6) -0.1350(6) 0.030(3) Uiso 1 1 d .
O3C8 O -0.2342(6) 1.3745(5) -0.2001(5) 0.016(3) Uiso 1 1 d .
O38T O -0.3628(6) 1.6846(6) -0.0966(6) 0.025(3) Uiso 1 1 d .
O38 O 0.0027(6) 0.8516(6) -0.0683(6) 0.024(3) Uiso 1 1 d .
O39T O -0.4981(7) 1.7808(6) -0.1968(6) 0.031(3) Uiso 1 1 d .
O40T O -0.4408(7) 1.5928(6) -0.3859(6) 0.028(3) Uiso 1 1 d .
O4P1 O -0.0578(6) 0.9168(6) -0.1386(6) 0.024(3) Uiso 1 1 d .
O41T O -0.2089(7) 1.4520(6) -0.4851(6) 0.031(3) Uiso 1 1 d .
O4P2 O -0.1709(6) 1.1362(6) -0.2191(6) 0.024(3) Uiso 1 1 d .
O42T O -0.0562(7) 1.3421(6) -0.3694(6) 0.026(3) Uiso 1 1 d .
O43T O -0.1509(6) 1.3810(6) -0.1711(5) 0.023(3) Uiso 1 1 d .
O4P3 O -0.6853(6) 1.3467(6) -0.2726(6) 0.025(3) Uiso 1 1 d .
O4C3 O -0.2248(7) 1.1617(6) -0.0972(6) 0.026(3) Uiso 1 1 d .
O4P4 O -0.4810(6) 1.2723(6) -0.2162(5) 0.023(3) Uiso 1 1 d .
O44T O -0.4130(7) 1.5388(6) -0.0570(6) 0.026(3) Uiso 1 1 d .
O45T O -0.5486(6) 1.6378(6) -0.1583(6) 0.023(3) Uiso 1 1 d .
O4P5 O -0.2531(6) 1.6040(5) -0.2496(5) 0.021(3) Uiso 1 1 d .
O45 O 0.0202(7) 0.8362(6) -0.3244(6) 0.029(3) Uiso 1 1 d .
O4C9 O -0.3888(6) 1.4675(5) -0.1334(5) 0.018(3) Uiso 1 1 d .
O49 O -0.1136(7) 0.8677(6) -0.1774(6) 0.027(3) Uiso 1 1 d .
O5C1 O -0.2857(7) 1.1084(6) -0.1462(6) 0.027(3) Uiso 1 1 d .
O5C4 O -0.4250(7) 1.1487(6) -0.2626(6) 0.028(3) Uiso 1 1 d .
O56 O 0.1105(7) 0.9133(6) -0.3235(6) 0.031(3) Uiso 1 1 d .
O5C9 O -0.4630(6) 1.5225(6) -0.1935(6) 0.024(3) Uiso 1 1 d .
O6P4 O -0.3206(6) 1.4360(5) -0.2573(5) 0.016(3) Uiso 1 1 d .
O6C5 O -0.4988(7) 1.1779(6) -0.1310(6) 0.031(3) Uiso 1 1 d .
O67 O 0.1426(7) 0.9422(6) -0.2140(6) 0.027(3) Uiso 1 1 d .
O7C5 O -0.5489(7) 1.2909(6) -0.0920(6) 0.029(3) Uiso 1 1 d .
O78 O -0.0115(7) 0.9585(6) -0.0862(6) 0.030(3) Uiso 1 1 d .
O8C6 O -0.5368(6) 1.3972(5) -0.1780(5) 0.019(3) Uiso 1 1 d .
O89 O -0.1257(7) 0.8912(6) -0.0408(6) 0.026(3) Uiso 1 1 d .
O9C6 O -0.4747(6) 1.3711(5) -0.2911(5) 0.020(3) Uiso 1 1 d .
O101 O -0.1094(7) 1.0108(6) -0.3433(6) 0.033(3) Uiso 1 1 d .
O105 O -0.2082(6) 0.9983(6) -0.1905(5) 0.022(3) Uiso 1 1 d .
O112 O 0.0139(7) 1.0417(6) -0.3361(6) 0.034(3) Uiso 1 1 d .
O123 O 0.0146(7) 1.1181(6) -0.2344(6) 0.029(3) Uiso 1 1 d .
O134 O -0.1067(7) 1.0875(6) -0.1015(6) 0.030(3) Uiso 1 1 d .
O145 O -0.2551(6) 1.0665(6) -0.0574(5) 0.023(3) Uiso 1 1 d .
O164 O -0.7342(7) 1.3179(6) -0.3322(6) 0.029(3) Uiso 1 1 d .
O167 O -0.8743(8) 1.3095(7) -0.2017(7) 0.041(4) Uiso 1 1 d .
O168 O -0.8591(7) 1.3909(6) -0.2747(6) 0.027(3) Uiso 1 1 d .
O169 O -0.7463(7) 1.2346(6) -0.2607(6) 0.029(3) Uiso 1 1 d .
O170 O -0.8199(7) 1.2635(6) -0.1309(6) 0.033(3) Uiso 1 1 d .
O171 O -0.8672(7) 1.3718(6) -0.0955(6) 0.029(3) Uiso 1 1 d .
O178 O -0.9221(8) 1.4158(7) -0.1647(7) 0.038(4) Uiso 1 1 d .
O182 O -0.8495(7) 1.4695(6) -0.1797(6) 0.034(3) Uiso 1 1 d .
O183 O -0.7902(6) 1.4463(6) -0.2876(5) 0.023(3) Uiso 1 1 d .
O190 O -0.7066(8) 1.1681(7) -0.1838(7) 0.041(4) Uiso 1 1 d .
O194 O -0.6328(7) 1.2314(6) -0.3207(6) 0.029(3) Uiso 1 1 d .
O195 O -0.5835(7) 1.1594(6) -0.2515(6) 0.031(3) Uiso 1 1 d .
O201 O -0.7666(7) 1.2853(6) -0.0821(6) 0.033(3) Uiso 1 1 d .
O206 O -0.6528(7) 1.1877(6) -0.1294(6) 0.033(3) Uiso 1 1 d .
O212 O -0.8324(8) 1.4504(7) -0.0877(7) 0.039(4) Uiso 1 1 d .
O217 O -0.7288(7) 1.3582(6) -0.0700(6) 0.034(3) Uiso 1 1 d .
O223 O -0.7383(6) 1.4696(6) -0.2400(5) 0.022(3) Uiso 1 1 d .
O228 O -0.7150(7) 1.4537(6) -0.1509(6) 0.027(3) Uiso 1 1 d .
O234 O -0.6730(7) 1.3870(6) -0.3713(6) 0.029(3) Uiso 1 1 d .
O239 O -0.6191(6) 1.4137(5) -0.3217(5) 0.021(3) Uiso 1 1 d .
O240 O -0.5636(6) 1.2923(5) -0.3652(5) 0.020(3) Uiso 1 1 d .
O250 O -0.5000(6) 1.1990(6) -0.3202(6) 0.023(3) Uiso 1 1 d .
O256 O -0.5237(8) 1.1204(7) -0.1848(7) 0.042(4) Uiso 1 1 d .
O267 O -0.6301(7) 1.2511(7) -0.0875(6) 0.037(4) Uiso 1 1 d .
O278 O -0.6510(7) 1.4051(6) -0.0864(6) 0.030(3) Uiso 1 1 d .
O289 O -0.6054(6) 1.4337(5) -0.2392(5) 0.021(3) Uiso 1 1 d .
O290 O -0.4912(6) 1.3409(5) -0.3721(5) 0.021(3) Uiso 1 1 d .
O312 O -0.1506(7) 1.7164(6) -0.3918(6) 0.027(3) Uiso 1 1 d .
O313 O -0.2772(6) 1.7930(6) -0.3391(6) 0.024(3) Uiso 1 1 d .
O314 O -0.3079(6) 1.7416(6) -0.3870(5) 0.022(3) Uiso 1 1 d .
O315 O -0.1825(6) 1.6647(6) -0.4397(6) 0.025(3) Uiso 1 1 d .
O323 O -0.2053(6) 1.7422(6) -0.2831(5) 0.022(3) Uiso 1 1 d .
O326 O -0.0963(6) 1.6029(5) -0.3750(5) 0.020(3) Uiso 1 1 d .
O327 O -0.1483(7) 1.6253(6) -0.2671(6) 0.026(3) Uiso 1 1 d .
O338 O -0.2971(7) 1.7152(6) -0.2036(6) 0.026(3) Uiso 1 1 d .
O339 O -0.3705(7) 1.7676(6) -0.2579(6) 0.028(3) Uiso 1 1 d .
O340 O -0.3911(6) 1.6429(6) -0.3511(5) 0.023(3) Uiso 1 1 d .
O345 O -0.2748(7) 1.6395(6) -0.4222(6) 0.026(3) Uiso 1 1 d .
O349 O -0.4256(7) 1.7470(6) -0.3085(6) 0.029(3) Uiso 1 1 d .
O351 O -0.1905(6) 1.5229(5) -0.4356(5) 0.019(3) Uiso 1 1 d .
O356 O -0.0970(6) 1.5528(6) -0.4492(6) 0.023(3) Uiso 1 1 d .
O362 O -0.1075(6) 1.4631(6) -0.3761(5) 0.023(3) Uiso 1 1 d .
O367 O -0.1140(6) 1.5230(5) -0.3024(5) 0.019(3) Uiso 1 1 d .
O373 O -0.1924(6) 1.4994(5) -0.2026(5) 0.019(3) Uiso 1 1 d .
O378 O -0.2328(6) 1.6090(6) -0.1678(5) 0.023(3) Uiso 1 1 d .
O384 O -0.3333(6) 1.5832(5) -0.1416(5) 0.019(3) Uiso 1 1 d .
O389 O -0.3871(6) 1.6865(6) -0.1870(6) 0.024(3) Uiso 1 1 d .
O395 O -0.4495(6) 1.6676(6) -0.2304(6) 0.025(3) Uiso 1 1 d .
O401 O -0.3104(6) 1.5365(6) -0.3955(6) 0.025(3) Uiso 1 1 d .
O405 O -0.4765(6) 1.6067(6) -0.2725(5) 0.022(3) Uiso 1 1 d .
O410 O -0.1039(7) 0.9230(6) -0.2725(6) 0.026(3) Uiso 1 1 d .
O412 O -0.1448(6) 1.4082(5) -0.4159(5) 0.020(3) Uiso 1 1 d .
O423 O -0.1523(6) 1.4213(5) -0.2769(5) 0.017(3) Uiso 1 1 d .
O434 O -0.2836(6) 1.4662(5) -0.1291(5) 0.015(3) Uiso 1 1 d .
O445 O -0.4219(6) 1.5810(5) -0.1611(5) 0.019(3) Uiso 1 1 d .
O511 O 0.0101(6) 0.9465(6) -0.3470(6) 0.025(3) Uiso 1 1 d .
O612 O 0.0850(7) 1.0119(6) -0.2808(6) 0.027(3) Uiso 1 1 d .
O713 O 0.0212(7) 1.0348(6) -0.1585(6) 0.027(3) Uiso 1 1 d .
O814 O -0.1405(6) 1.0038(6) -0.0538(5) 0.022(3) Uiso 1 1 d .
O915 O -0.1921(6) 0.9560(6) -0.1006(6) 0.025(3) Uiso 1 1 d .
Na1 Na -0.0669(4) 1.6405(3) -0.4730(3) 0.0251(17) Uani 1 1 d .
Na2 Na -0.2052(4) 1.7007(3) -0.1846(4) 0.0290(18) Uani 1 1 d .
Na3 Na -0.0881(4) 1.5189(4) -0.6041(4) 0.043(2) Uani 1 1 d .
Na4 Na -0.8957(4) 1.3912(4) 0.0971(4) 0.035(2) Uani 1 1 d .
Na5 Na -0.7864(5) 1.6036(4) -0.3587(4) 0.042(2) Uani 1 1 d .
Na6 Na 0.0378(5) 1.6287(4) -0.3458(4) 0.049(2) Uani 1 1 d .
Na7 Na -0.6600(5) 1.5893(5) -0.2058(5) 0.060(3) Uani 1 1 d .
Na8 Na -0.2491(6) 0.9440(5) -0.3255(5) 0.038(3) Uani 0.75 1 d PU
Na9 Na -0.0204(8) 1.2395(6) -0.3372(7) 0.065(4) Uani 0.75 1 d P
Na10 Na 0.0392(8) 1.0876(8) -0.0772(6) 0.061(4) Uani 0.75 1 d P
Na11 Na -0.6764(7) 1.5535(6) -0.0592(6) 0.051(3) Uani 0.75 1 d P
Na12 Na -0.8179(10) 1.2441(9) 0.0160(9) 0.053(5) Uani 0.50 1 d P
Na13 Na -0.8313(10) 1.6460(9) 0.0329(10) 0.058(6) Uani 0.50 1 d PU
Na14 Na -0.6170(10) 1.5471(9) -0.3681(8) 0.052(5) Uani 0.50 1 d P
Na15 Na -0.9731(11) 1.2509(10) -0.0733(11) 0.062(6) Uani 0.50 1 d P
Na16 Na -0.5714(14) 1.7137(13) -0.2808(15) 0.030(7) Uani 0.25 1 d PU
Na17 Na -0.1540(7) 1.6729(7) -0.5892(7) 0.029(4) Uani 0.50 1 d P
Na18 Na -0.4664(15) 1.5435(13) -0.4915(13) 0.025(7) Uani 0.25 1 d P
Na19 Na -0.6487(19) 1.0459(17) -0.0523(17) 0.045(9) Uani 0.25 1 d PU
Na20 Na -0.1806(18) 0.8981(17) -0.4626(14) 0.043(9) Uani 0.25 1 d PU
Na21 Na -0.1954(16) 0.9474(17) 0.0995(15) 0.038(8) Uani 0.25 1 d PU
Na22 Na 0.005(2) 1.7688(16) -0.4561(16) 0.042(9) Uani 0.25 1 d PU
Na23 Na -0.4995(19) 1.1295(17) 0.0494(17) 0.047(10) Uani 0.25 1 d PU
Na24 Na -1.0667(11) 1.4399(9) -0.0477(9) 0.026(5) Uani 0.38 1 d P
Na25 Na -1.1363(11) 1.4831(11) -0.0552(11) 0.042(6) Uani 0.38 1 d P
Na26 Na -0.5482(19) 1.0639(17) -0.0002(17) 0.046(9) Uani 0.25 1 d PU
Na27 Na -0.601(2) 1.8682(17) -0.357(2) 0.060(12) Uani 0.25 1 d P
Na28 Na -0.487(3) 1.517(2) -0.351(2) 0.015(11) Uiso 0.13 1 d P
Na29 Na -0.4184(15) 1.0804(13) -0.1030(13) 0.057(7) Uiso 0.38 1 d P
Na30 Na -0.6310(15) 1.2245(13) -0.4822(13) 0.025(7) Uiso 0.25 1 d P
O1W O -0.9034(7) 1.3668(6) 0.1892(6) 0.032(3) Uiso 1 1 d .
O2W O 0.0382(7) 1.5643(7) -0.4981(7) 0.037(4) Uiso 1 1 d .
O3W O -0.8726(8) 1.2886(7) 0.0984(7) 0.044(4) Uiso 1 1 d .
O4W O 0.0126(8) 1.5435(7) -0.3096(7) 0.042(4) Uiso 1 1 d .
O5W O -0.7021(7) 1.1363(7) -0.0048(6) 0.035(4) Uiso 1 1 d .
O6W O -0.2930(8) 1.7450(7) -0.0953(7) 0.047(4) Uiso 1 1 d .
O7W O -0.1751(8) 1.7743(7) -0.1805(7) 0.045(4) Uiso 1 1 d .
O8W O -0.0804(9) 1.2676(8) -0.2419(8) 0.051(4) Uiso 1 1 d .
O9W O -0.1919(8) 1.5454(7) -0.6057(7) 0.042(4) Uiso 1 1 d .
O10W O -0.6797(8) 1.5565(7) -0.2687(7) 0.042(4) Uiso 1 1 d .
O11W O -0.0809(9) 1.5958(8) -0.6572(8) 0.055(5) Uiso 1 1 d .
O12W O -0.0557(8) 1.6387(7) -0.5660(7) 0.042(4) Uiso 1 1 d .
O13W O 0.1393(8) 1.5658(7) -0.3410(7) 0.045(4) Uiso 1 1 d .
O14W O -0.1803(9) 0.8430(8) -0.3096(8) 0.054(5) Uiso 1 1 d .
O15W O -0.7299(9) 1.2300(8) 0.0145(8) 0.055(5) Uiso 1 1 d .
O16W O -0.9448(9) 1.4973(8) 0.1231(8) 0.053(5) Uiso 1 1 d .
O17W O -0.5441(8) 1.5273(8) -0.2566(7) 0.048(4) Uiso 1 1 d .
O18W O -0.8119(9) 1.6078(8) -0.2604(8) 0.059(5) Uiso 1 1 d .
O19W O 0.0834(9) 1.5756(8) -0.4287(8) 0.060(5) Uiso 1 1 d .
O20W O -0.7806(9) 1.6352(8) -0.1569(8) 0.058(5) Uiso 1 1 d .
O21W O -0.7993(8) 1.4004(7) 0.0709(7) 0.047(4) Uiso 1 1 d .
O22W O -0.8603(9) 1.7030(8) -0.3546(8) 0.059(5) Uiso 1 1 d .
O23W O -0.6523(10) 1.4639(9) -0.0089(8) 0.033(5) Uiso 0.75 1 d P
O24W O -0.0010(9) 1.6730(8) -0.2546(8) 0.053(5) Uiso 1 1 d .
O25W O -0.7365(10) 1.5716(9) -0.4561(9) 0.038(5) Uiso 0.75 1 d P
O26W O -0.3171(11) 1.0444(9) -0.3462(9) 0.042(5) Uiso 0.75 1 d P
O27W O -0.5743(11) 1.5457(10) -0.0707(10) 0.046(6) Uiso 0.75 1 d P
O28W O -0.7280(11) 1.5974(10) 0.0313(9) 0.044(5) Uiso 0.75 1 d P
O29W O -0.0571(12) 1.0689(11) -0.0137(10) 0.054(6) Uiso 0.75 1 d P
O30W O -0.7029(11) 1.6303(10) -0.3730(10) 0.047(6) Uiso 0.75 1 d P
O31W O -0.6632(12) 1.6319(10) -0.1330(10) 0.052(6) Uiso 0.75 1 d P
O32W O -0.2883(12) 0.9065(11) -0.3665(10) 0.054(6) Uiso 0.75 1 d P
O33W O 0.0402(13) 1.7211(11) -0.3772(11) 0.025(6) Uiso 0.50 1 d P
O34W O 0.0573(14) 1.2593(12) -0.3284(12) 0.031(7) Uiso 0.50 1 d P
O35W O -0.0050(16) 1.1810(14) -0.0439(14) 0.040(8) Uiso 0.50 1 d P
O36W O -0.8857(14) 1.5868(12) 0.0882(12) 0.030(6) Uiso 0.50 1 d P
O37W O -0.0211(8) 1.3761(7) -0.2860(7) 0.041(4) Uiso 1 1 d .
O38W O -0.3016(9) 1.5990(8) -0.5023(7) 0.050(4) Uiso 1 1 d .
O39W O -0.2510(9) 1.9006(8) -0.1707(8) 0.054(5) Uiso 1 1 d .
O40W O -0.5530(9) 1.5652(8) 0.0142(8) 0.054(5) Uiso 1 1 d .
O41W O -0.9687(10) 1.3683(9) 0.0122(9) 0.040(5) Uiso 0.75 1 d P
O42W O -0.2681(10) 1.6925(9) -0.5559(8) 0.035(5) Uiso 0.75 1 d P
O43W O -0.9907(11) 1.6316(9) 0.1882(9) 0.042(5) Uiso 0.75 1 d P
O44W O -0.6408(11) 1.4515(10) -0.4743(9) 0.044(5) Uiso 0.75 1 d P
O45W O -0.5330(12) 1.2210(11) 0.0141(11) 0.056(6) Uiso 0.75 1 d P
O46W O -0.3236(15) 0.9405(14) -0.2330(13) 0.038(7) Uiso 0.50 1 d P
O47W O -0.1616(17) 0.9447(15) -0.4134(14) 0.046(8) Uiso 0.50 1 d P
O48W O -0.1224(13) 1.8148(11) -0.4231(11) 0.023(6) Uiso 0.50 1 d P
O49W O -0.6139(13) 1.7628(12) -0.1560(11) 0.025(6) Uiso 0.50 1 d P
O50W O -0.7715(14) 1.4904(12) 0.0804(12) 0.031(7) Uiso 0.50 1 d P
O51W O -0.3621(14) 1.0639(12) -0.1963(12) 0.031(7) Uiso 0.50 1 d P
O52W O -0.8559(13) 1.7280(12) 0.0833(11) 0.027(6) Uiso 0.50 1 d P
O53W O -0.0435(15) 0.8963(13) -0.4018(13) 0.035(7) Uiso 0.50 1 d P
O54W O 0.0788(14) 1.1884(12) -0.2386(12) 0.030(6) Uiso 0.50 1 d P
O55W O -0.6524(13) 1.8004(12) -0.2303(12) 0.027(6) Uiso 0.50 1 d P
O56W O -0.6598(15) 1.0815(13) 0.0540(13) 0.036(7) Uiso 0.50 1 d P
O57W O -0.3290(15) 1.3320(14) -0.0150(13) 0.039(7) Uiso 0.50 1 d P
O58W O 0.1336(14) 1.0853(12) -0.1512(12) 0.030(6) Uiso 0.50 1 d P
O59W O 0.0028(15) 1.6900(13) -0.5070(13) 0.035(7) Uiso 0.50 1 d P
O60W O -1.0146(15) 1.2633(14) -0.1437(13) 0.038(7) Uiso 0.50 1 d P
O61W O -0.2648(17) 0.9877(15) 0.0404(14) 0.006(7) Uiso 0.30 1 d P
O62W O -1.001(2) 1.4753(18) -0.0385(18) 0.066(11) Uiso 0.50 1 d P
O63W O -0.7789(15) 1.5796(14) -0.0482(13) 0.021(7) Uiso 0.40 1 d P
O64W O -0.6538(17) 1.6664(15) -0.2668(15) 0.028(8) Uiso 0.40 1 d P
O65W O -0.9978(17) 1.4149(15) 0.0949(16) 0.028(8) Uiso 0.40 1 d P
O66W O -0.4254(16) 1.4822(14) -0.4298(14) 0.024(7) Uiso 0.40 1 d P
O67W O 0.1573(17) 1.0541(15) -0.2531(15) 0.029(8) Uiso 0.40 1 d P
O68W O -0.4853(17) 1.1295(15) -0.4050(15) 0.028(8) Uiso 0.40 1 d P
O69W O -0.9623(16) 1.4923(15) -0.0675(14) 0.045(8) Uiso 0.50 1 d P
O70W O -0.2128(17) 1.0461(16) 0.0954(15) 0.031(8) Uiso 0.40 1 d P
O71W O -0.918(2) 1.6887(18) 0.0028(17) 0.018(9) Uiso 0.30 1 d P
O72W O -0.5263(18) 1.7627(16) -0.3831(16) 0.034(9) Uiso 0.40 1 d P
O73W O -0.7741(19) 1.7026(17) -0.0437(17) 0.039(9) Uiso 0.40 1 d P
O74W O -1.0088(16) 1.4165(15) 0.1317(16) 0.061(9) Uiso 0.60 1 d P
O75W O -0.5899(19) 1.0477(17) -0.1765(17) 0.040(10) Uiso 0.40 1 d P
O76W O -0.9133(19) 1.2656(17) 0.0166(17) 0.060(10) Uiso 0.50 1 d P
O77W O 0.1444(18) 0.9933(16) -0.4294(16) 0.056(10) Uiso 0.50 1 d P
O78W O -0.5610(18) 1.6064(16) -0.3821(15) 0.052(9) Uiso 0.50 1 d P
O79W O -0.176(2) 1.7657(18) -0.5721(18) 0.022(10) Uiso 0.30 1 d P
O80W O -0.924(2) 1.633(2) -0.053(2) 0.034(12) Uiso 0.30 1 d P
O81W O -0.4614(19) 1.6733(17) -0.4752(16) 0.060(10) Uiso 0.50 1 d P
O82W O -1.1818(16) 1.5074(15) 0.0090(14) 0.026(8) Uiso 0.40 1 d P
O83W O -0.584(2) 1.5150(18) -0.4310(18) 0.067(11) Uiso 0.50 1 d P
O84W O -0.5994(18) 1.6157(16) -0.4400(16) 0.034(9) Uiso 0.40 1 d P
O85W O -0.616(2) 1.148(2) 0.107(2) 0.030(11) Uiso 0.30 1 d P
O86W O -0.286(2) 1.2318(18) 0.0467(18) 0.046(10) Uiso 0.40 1 d P
O87W O -0.085(2) 0.898(2) -0.529(2) 0.034(12) Uiso 0.30 1 d P
O88W O -0.663(3) 1.176(2) -0.521(2) 0.029(13) Uiso 0.25 1 d P
O89W O -0.679(2) 1.820(2) -0.311(2) 0.030(11) Uiso 0.30 1 d P
O90W O -0.865(3) 1.192(2) -0.152(2) 0.029(13) Uiso 0.25 1 d P
O91W O -0.569(3) 1.836(2) -0.284(2) 0.044(13) Uiso 0.30 1 d P
O92W O 0.031(3) 1.832(2) -0.544(2) 0.038(12) Uiso 0.30 1 d P
O93W O -0.466(2) 1.094(2) -0.042(2) 0.079(13) Uiso 0.50 1 d P

loop_
_atom_site_aniso_label
_atom_site_aniso_U_11
_atom_site_aniso_U_22
_atom_site_aniso_U_33
_atom_site_aniso_U_23
_atom_site_aniso_U_13
_atom_site_aniso_U_12
W1 0.0304(5) 0.0184(4) 0.0454(6) 0.0118(4) -0.0223(4) -0.0147(4)
W2 0.0282(5) 0.0200(4) 0.0484(6) 0.0096(4) -0.0212(4) -0.0123(4)
W3 0.0344(5) 0.0250(5) 0.0487(6) 0.0153(4) -0.0276(5) -0.0177(4)
W4 0.0295(5) 0.0153(4) 0.0405(5) 0.0060(3) -0.0211(4) -0.0125(4)
W5 0.0279(5) 0.0194(4) 0.0319(5) 0.0050(3) -0.0138(4) -0.0110(4)
W6 0.0241(4) 0.0205(4) 0.0419(5) 0.0111(4) -0.0177(4) -0.0135(4)
W7 0.0311(5) 0.0233(4) 0.0429(5) 0.0132(4) -0.0254(4) -0.0180(4)
W8 0.0328(5) 0.0243(4) 0.0311(5) 0.0122(4) -0.0206(4) -0.0165(4)
W9 0.0277(4) 0.0168(4) 0.0350(5) 0.0122(3) -0.0187(4) -0.0154(3)
W10 0.0277(4) 0.0159(4) 0.0326(5) 0.0057(3) -0.0194(4) -0.0123(3)
W11 0.0276(4) 0.0199(4) 0.0251(5) 0.0063(3) -0.0130(4) -0.0119(4)
W12 0.0234(4) 0.0197(4) 0.0338(5) 0.0114(3) -0.0144(4) -0.0145(3)
W13 0.0275(4) 0.0199(4) 0.0340(5) 0.0094(3) -0.0199(4) -0.0165(4)
W14 0.0294(4) 0.0211(4) 0.0247(4) 0.0091(3) -0.0157(4) -0.0158(4)
W15 0.0237(4) 0.0163(4) 0.0279(5) 0.0099(3) -0.0153(4) -0.0141(3)
W16 0.0343(5) 0.0375(5) 0.0408(6) 0.0066(4) -0.0262(4) -0.0225(4)
W17 0.0354(5) 0.0518(6) 0.0346(5) 0.0147(4) -0.0230(4) -0.0348(5)
W18 0.0256(4) 0.0396(5) 0.0260(5) 0.0056(4) -0.0152(4) -0.0200(4)
W19 0.0419(5) 0.0290(5) 0.0578(6) 0.0133(4) -0.0368(5) -0.0255(4)
W20 0.0485(6) 0.0514(6) 0.0512(6) 0.0328(5) -0.0382(5) -0.0454(5)
W21 0.0360(5) 0.0636(6) 0.0234(5) 0.0166(4) -0.0178(4) -0.0420(5)
W22 0.0229(4) 0.0354(5) 0.0217(4) 0.0046(3) -0.0107(4) -0.0204(4)
W23 0.0219(4) 0.0245(4) 0.0220(4) 0.0080(3) -0.0140(3) -0.0133(3)
W24 0.0290(5) 0.0283(5) 0.0330(5) 0.0032(4) -0.0213(4) -0.0136(4)
W25 0.0405(5) 0.0206(4) 0.0612(7) 0.0149(4) -0.0386(5) -0.0215(4)
W26 0.0483(6) 0.0420(5) 0.0544(6) 0.0354(5) -0.0419(5) -0.0411(5)
W27 0.0322(5) 0.0518(6) 0.0231(5) 0.0166(4) -0.0176(4) -0.0357(4)
W28 0.0209(4) 0.0275(4) 0.0228(4) 0.0040(3) -0.0097(3) -0.0183(4)
W29 0.0191(4) 0.0185(4) 0.0213(4) 0.0077(3) -0.0114(3) -0.0124(3)
W30 0.0259(4) 0.0219(4) 0.0315(5) 0.0031(3) -0.0184(4) -0.0111(4)
W31 0.0323(5) 0.0205(4) 0.0383(5) 0.0163(4) -0.0228(4) -0.0204(4)
W32 0.0276(4) 0.0205(4) 0.0335(5) 0.0115(3) -0.0190(4) -0.0193(4)
W33 0.0311(5) 0.0162(4) 0.0415(5) 0.0090(3) -0.0220(4) -0.0160(4)
W34 0.0253(4) 0.0191(4) 0.0364(5) 0.0154(3) -0.0215(4) -0.0151(3)
W35 0.0231(4) 0.0237(4) 0.0252(4) 0.0138(3) -0.0159(4) -0.0187(3)
W36 0.0191(4) 0.0195(4) 0.0234(4) 0.0101(3) -0.0130(3) -0.0159(3)
W37 0.0213(4) 0.0181(4) 0.0244(4) 0.0083(3) -0.0143(3) -0.0157(3)
W38 0.0229(4) 0.0174(4) 0.0292(5) 0.0054(3) -0.0148(4) -0.0140(3)
W39 0.0223(4) 0.0152(4) 0.0393(5) 0.0082(3) -0.0184(4) -0.0112(3)
W40 0.0186(4) 0.0210(4) 0.0275(4) 0.0115(3) -0.0157(3) -0.0142(3)
W41 0.0192(4) 0.0222(4) 0.0212(4) 0.0091(3) -0.0119(3) -0.0163(3)
W42 0.0158(4) 0.0164(4) 0.0216(4) 0.0085(3) -0.0106(3) -0.0129(3)
W43 0.0183(4) 0.0145(4) 0.0225(4) 0.0082(3) -0.0129(3) -0.0124(3)
W44 0.0192(4) 0.0180(4) 0.0227(4) 0.0062(3) -0.0119(3) -0.0130(3)
W45 0.0191(4) 0.0184(4) 0.0276(4) 0.0081(3) -0.0145(3) -0.0127(3)
P1 0.020(2) 0.007(2) 0.023(3) 0.0058(18) -0.013(2) -0.0090(19)
P2 0.013(2) 0.004(2) 0.016(2) 0.0043(17) -0.0084(19) -0.0050(18)
P3 0.020(2) 0.020(2) 0.016(3) 0.0062(19) -0.011(2) -0.015(2)
P4 0.017(2) 0.012(2) 0.014(2) 0.0085(17) -0.0107(19) -0.0122(19)
P5 0.011(2) 0.009(2) 0.012(2) 0.0053(17) -0.0076(18) -0.0065(18)
P6 0.008(2) 0.009(2) 0.012(2) 0.0076(16) -0.0075(18) -0.0078(17)
Co1 0.0244(14) 0.0179(13) 0.0259(15) 0.0085(11) -0.0148(12) -0.0149(11)
Co2 0.0230(14) 0.0186(13) 0.0264(15) 0.0079(11) -0.0122(12) -0.0134(11)
Co3 0.0234(14) 0.0171(13) 0.0259(15) 0.0075(11) -0.0137(12) -0.0148(11)
Co4 0.0270(15) 0.0180(13) 0.0366(17) 0.0101(11) -0.0223(13) -0.0147(12)
Co5 0.0280(15) 0.0281(15) 0.0328(16) 0.0191(12) -0.0225(13) -0.0242(13)
Co6 0.0199(13) 0.0178(13) 0.0234(14) 0.0080(10) -0.0117(11) -0.0144(11)
Co7 0.0166(13) 0.0192(13) 0.0236(14) 0.0064(10) -0.0099(11) -0.0127(11)
Co8 0.0191(13) 0.0173(13) 0.0210(14) 0.0070(10) -0.0103(11) -0.0139(11)
Co9 0.0190(13) 0.0202(13) 0.0242(14) 0.0077(10) -0.0113(11) -0.0157(11)
As1 0.0201(10) 0.0201(10) 0.0261(11) 0.0073(8) -0.0127(9) -0.0153(8)
As2 0.0271(11) 0.0193(10) 0.0253(11) 0.0074(8) -0.0148(9) -0.0163(9)
Na1 0.026(4) 0.027(4) 0.028(5) 0.007(3) -0.012(4) -0.019(4)
Na2 0.035(5) 0.026(4) 0.041(5) 0.007(4) -0.023(4) -0.022(4)
Na3 0.040(5) 0.064(6) 0.040(6) -0.002(5) -0.024(5) -0.027(5)
Na4 0.041(5) 0.041(5) 0.036(5) 0.009(4) -0.024(4) -0.025(4)
Na5 0.044(5) 0.024(5) 0.065(7) 0.011(4) -0.032(5) -0.015(4)
Na6 0.033(5) 0.049(6) 0.059(7) 0.003(5) -0.020(5) -0.016(5)
Na7 0.056(7) 0.057(7) 0.086(9) 0.014(6) -0.045(7) -0.030(6)
Na8 0.040(4) 0.036(4) 0.045(4) -0.002(3) -0.021(3) -0.020(3)
Na9 0.079(11) 0.032(7) 0.086(12) 0.024(7) -0.036(9) -0.035(8)
Na10 0.072(10) 0.103(12) 0.049(9) 0.037(8) -0.038(8) -0.071(10)
Na11 0.049(8) 0.061(9) 0.037(8) 0.009(6) -0.023(7) -0.019(7)
Na12 0.056(13) 0.050(12) 0.060(14) 0.020(10) -0.027(11) -0.034(11)
Na13 0.044(11) 0.046(11) 0.100(16) -0.021(10) -0.021(10) -0.033(9)
Na14 0.057(13) 0.058(13) 0.034(11) 0.016(9) -0.023(10) -0.023(11)
Na15 0.051(13) 0.058(14) 0.082(17) 0.003(12) -0.034(13) -0.023(11)
Na16 0.018(14) 0.018(14) 0.047(18) 0.019(13) -0.021(13) -0.004(11)
Na17 0.018(8) 0.036(9) 0.039(10) 0.012(7) -0.018(8) -0.014(7)
Na18 0.032(18) 0.020(16) 0.034(19) 0.016(13) -0.020(15) -0.019(14)
Na19 0.044(9) 0.045(9) 0.046(10) 0.002(3) -0.019(5) -0.022(5)
Na20 0.042(18) 0.052(19) 0.018(16) 0.023(14) -0.014(14) -0.018(15)
Na21 0.022(15) 0.07(2) 0.033(17) 0.008(14) -0.012(13) -0.028(14)
Na22 0.07(2) 0.043(18) 0.043(18) 0.006(14) -0.033(16) -0.039(16)
Na23 0.046(18) 0.053(19) 0.05(2) 0.035(16) -0.036(16) -0.029(15)
Na24 0.042(13) 0.020(11) 0.025(12) 0.008(9) -0.022(10) -0.016(10)
Na25 0.030(13) 0.057(16) 0.048(16) 0.001(12) -0.009(12) -0.032(12)
Na26 0.044(9) 0.046(10) 0.045(10) 0.005(3) -0.020(5) -0.020(5)
Na27 0.07(3) 0.03(2) 0.10(4) 0.03(2) -0.06(3) -0.03(2)

loop_
_atom_type_symbol
_atom_type_description
_atom_type_scat_dispersion_real
_atom_type_scat_dispersion_imag
_atom_type_scat_source
C C 0.0033 0.0016 'International Tables Vol C Tables 4.2.6.8 and 6.1.1.4'
H H 0.0000 0.0000 'International Tables Vol C Tables 4.2.6.8 and 6.1.1.4'
N N 0.0061 0.0033 'International Tables Vol C Tables 4.2.6.8 and 6.1.1.4'
O O 0.0106 0.0060 'International Tables Vol C Tables 4.2.6.8 and 6.1.1.4'
Na Na 0.0362 0.0249 'International Tables Vol C Tables 4.2.6.8 and 6.1.1.4'
P P 0.1023 0.0942 'International Tables Vol C Tables 4.2.6.8 and 6.1.1.4'
Co Co 0.3494 0.9721 'International Tables Vol C Tables 4.2.6.8 and 6.1.1.4'
As As 0.0499 2.0058 'International Tables Vol C Tables 4.2.6.8 and 6.1.1.4'
W W -0.8490 6.8722 'International Tables Vol C Tables 4.2.6.8 and 6.1.1.4'

loop_
_geom_angle_atom_site_label_1
_geom_angle_atom_site_label_2
_geom_angle_atom_site_label_3
_geom_angle
_geom_angle_site_symmetry_1
_geom_angle_site_symmetry_3
O1T W1 O14 102.1(7) . .
O1T W1 O19 103.0(7) . .
O14 W1 O19 88.1(6) . .
O1T W1 O13 101.4(7) . .
O14 W1 O13 156.4(6) . .
O19 W1 O13 88.3(6) . .
O1T W1 O12 101.7(7) . .
O14 W1 O12 86.6(6) . .
O19 W1 O12 155.3(6) . .
O13 W1 O12 87.0(6) . .
O1T W1 O1P1 169.9(6) . .
O14 W1 O1P1 84.1(5) . .
O19 W1 O1P1 84.9(5) . .
O13 W1 O1P1 72.4(5) . .
O12 W1 O1P1 70.5(5) . .
O2T W2 O25 102.7(7) . .
O2T W2 O26 103.5(7) . .
O25 W2 O26 89.8(6) . .
O2T W2 O12 100.4(7) . .
O25 W2 O12 86.2(6) . .
O26 W2 O12 156.1(6) . .
O2T W2 O23 100.6(7) . .
O25 W2 O23 156.4(6) . .
O26 W2 O23 88.4(6) . .
O12 W2 O23 86.0(6) . .
O2T W2 O1P1 169.3(6) . .
O25 W2 O1P1 84.1(5) . .
O26 W2 O1P1 84.5(5) . .
O12 W2 O1P1 71.6(6) . .
O23 W2 O1P1 72.2(5) . .
O3T W3 O38 103.2(7) . .
O3T W3 O37 102.7(7) . .
O38 W3 O37 89.8(6) . .
O3T W3 O13 99.3(7) . .
O38 W3 O13 88.5(6) . .
O37 W3 O13 157.7(6) . .
O3T W3 O23 98.9(7) . .
O38 W3 O23 157.7(6) . .
O37 W3 O23 88.5(6) . .
O13 W3 O23 84.7(6) . .
O3T W3 O1P1 168.3(6) . .
O38 W3 O1P1 85.1(5) . .
O37 W3 O1P1 85.3(5) . .
O13 W3 O1P1 72.4(5) . .
O23 W3 O1P1 72.6(5) . .
O4T W4 O410 102.6(6) . .
O4T W4 O49 102.1(6) . .
O410 W4 O49 91.8(6) . .
O4T W4 O45 97.0(6) . .
O410 W4 O45 92.3(6) . .
O49 W4 O45 159.1(6) . .
O4T W4 O14 94.8(6) . .
O410 W4 O14 162.4(6) . .
O49 W4 O14 82.3(6) . .
O45 W4 O14 87.8(6) . .
O4T W4 O2P1 169.6(6) . .
O410 W4 O2P1 82.8(5) . .
O49 W4 O2P1 86.5(5) . .
O45 W4 O2P1 73.7(5) . .
O14 W4 O2P1 80.4(5) . .
O5T W5 O511 102.8(7) . .
O5T W5 O56 100.3(7) . .
O511 W5 O56 92.2(6) . .
O5T W5 O45 99.0(6) . .
O511 W5 O45 93.5(6) . .
O56 W5 O45 158.1(6) . .
O5T W5 O25 95.4(6) . .
O511 W5 O25 161.7(6) . .
O56 W5 O25 82.7(6) . .
O45 W5 O25 85.3(6) . .
O5T W5 O2P1 171.1(6) . .
O511 W5 O2P1 83.2(5) . .
O56 W5 O2P1 85.9(6) . .
O45 W5 O2P1 73.8(5) . .
O25 W5 O2P1 78.9(5) . .
O6T W6 O612 102.3(7) . .
O6T W6 O56 101.8(7) . .
O612 W6 O56 92.7(6) . .
O6T W6 O67 98.1(6) . .
O612 W6 O67 92.9(6) . .
O56 W6 O67 157.6(6) . .
O6T W6 O26 94.9(6) . .
O612 W6 O26 162.8(6) . .
O56 W6 O26 83.6(6) . .
O67 W6 O26 84.7(6) . .
O6T W6 O3P1 170.3(6) . .
O612 W6 O3P1 83.4(5) . .
O56 W6 O3P1 85.5(5) . .
O67 W6 O3P1 73.6(5) . .
O26 W6 O3P1 79.6(5) . .
O7T W7 O713 101.0(6) . .
O7T W7 O78 101.2(6) . .
O713 W7 O78 90.6(6) . .
O7T W7 O67 100.3(6) . .
O713 W7 O67 94.4(6) . .
O78 W7 O67 156.6(6) . .
O7T W7 O37 96.4(6) . .
O713 W7 O37 162.4(6) . .
O78 W7 O37 83.3(6) . .
O67 W7 O37 85.2(6) . .
O7T W7 O3P1 172.7(6) . .
O713 W7 O3P1 82.8(5) . .
O78 W7 O3P1 84.9(5) . .
O67 W7 O3P1 73.1(5) . .
O37 W7 O3P1 80.2(5) . .
O7T W7 Na10 43.0(5) . .
O713 W7 Na10 58.6(5) . .
O78 W7 Na10 93.5(5) . .
O67 W7 Na10 108.6(5) . .
O37 W7 Na10 138.0(4) . .
O3P1 W7 Na10 141.5(4) . .
O8T W8 O814 101.7(6) . .
O8T W8 O78 101.4(6) . .
O814 W8 O78 92.4(6) . .
O8T W8 O89 99.1(6) . .
O814 W8 O89 93.0(6) . .
O78 W8 O89 157.2(6) . .
O8T W8 O38 94.8(6) . .
O814 W8 O38 163.5(6) . .
O78 W8 O38 82.7(6) . .
O89 W8 O38 85.9(5) . .
O8T W8 O4P1 171.4(6) . .
O814 W8 O4P1 83.6(5) . .
O78 W8 O4P1 85.0(5) . .
O89 W8 O4P1 73.7(5) . .
O38 W8 O4P1 80.3(5) . .
O8T W8 Na21 33.2(7) . .
O814 W8 Na21 83.6(7) . .
O78 W8 Na21 130.1(7) . .
O89 W8 Na21 72.5(7) . .
O38 W8 Na21 111.7(7) . .
O4P1 W8 Na21 143.0(6) . .
O9T W9 O915 101.6(6) . .
O9T W9 O49 102.0(6) . .
O915 W9 O49 92.2(6) . .
O9T W9 O89 98.9(6) . .
O915 W9 O89 92.0(6) . .
O49 W9 O89 157.3(6) . .
O9T W9 O19 95.9(6) . .
O915 W9 O19 162.5(6) . .
O49 W9 O19 82.6(6) . .
O89 W9 O19 86.7(6) . .
O9T W9 O4P1 171.1(6) . .
O915 W9 O4P1 82.2(5) . .
O49 W9 O4P1 85.8(5) . .
O89 W9 O4P1 72.7(5) . .
O19 W9 O4P1 80.7(5) . .
O10T W10 O0C1 100.2(6) . .
O10T W10 O105 101.7(6) . .
O0C1 W10 O105 93.9(6) . .
O10T W10 O101 99.8(7) . .
O0C1 W10 O101 95.4(6) . .
O105 W10 O101 154.7(6) . .
O10T W10 O410 92.4(6) . .
O0C1 W10 O410 167.4(5) . .
O105 W10 O410 83.3(5) . .
O101 W10 O410 82.5(6) . .
O10T W10 O1P2 171.2(6) . .
O0C1 W10 O1P2 85.2(5) . .
O105 W10 O1P2 84.7(5) . .
O101 W10 O1P2 72.7(5) . .
O410 W10 O1P2 82.3(5) . .
O11T W11 O1C2 101.0(7) . .
O11T W11 O112 101.6(7) . .
O1C2 W11 O112 93.9(6) . .
O11T W11 O101 98.7(7) . .
O1C2 W11 O101 98.0(6) . .
O112 W11 O101 154.0(6) . .
O11T W11 O511 92.2(7) . .
O1C2 W11 O511 166.5(6) . .
O112 W11 O511 80.6(6) . .
O101 W11 O511 82.5(6) . .
O11T W11 O1P2 170.1(6) . .
O1C2 W11 O1P2 85.4(5) . .
O112 W11 O1P2 85.3(5) . .
O101 W11 O1P2 72.7(5) . .
O511 W11 O1P2 81.9(5) . .
O12T W12 O2C2 101.1(7) . .
O12T W12 O123 98.3(7) . .
O2C2 W12 O123 95.7(6) . .
O12T W12 O112 102.6(7) . .
O2C2 W12 O112 95.6(6) . .
O123 W12 O112 153.8(6) . .
O12T W12 O612 92.0(6) . .
O2C2 W12 O612 166.9(6) . .
O123 W12 O612 81.2(6) . .
O112 W12 O612 82.5(6) . .
O12T W12 O2P2 171.0(6) . .
O2C2 W12 O2P2 84.2(6) . .
O123 W12 O2P2 73.8(5) . .
O112 W12 O2P2 84.0(6) . .
O612 W12 O2P2 82.7(5) . .
O12T W12 Na9 62.2(6) . .
O2C2 W12 Na9 42.9(5) . .
O123 W12 Na9 84.1(5) . .
O112 W12 Na9 119.7(5) . .
O612 W12 Na9 147.9(4) . .
O2P2 W12 Na9 120.1(4) . .
O13T W13 O3C3 101.6(6) . .
O13T W13 O134 102.9(7) . .
O3C3 W13 O134 94.6(6) . .
O13T W13 O123 98.6(6) . .
O3C3 W13 O123 95.5(6) . .
O134 W13 O123 153.8(6) . .
O13T W13 O713 91.1(6) . .
O3C3 W13 O713 167.3(5) . .
O134 W13 O713 81.9(6) . .
O123 W13 O713 82.9(6) . .
O13T W13 O2P2 170.1(6) . .
O3C3 W13 O2P2 84.7(5) . .
O134 W13 O2P2 84.0(5) . .
O123 W13 O2P2 73.0(5) . .
O713 W13 O2P2 82.8(5) . .
O13T W13 Na10 33.9(5) . .
O3C3 W13 Na10 134.3(5) . .
O134 W13 Na10 89.4(5) . .
O123 W13 Na10 100.5(4) . .
O713 W13 Na10 58.1(5) . .
O2P2 W13 Na10 140.9(4) . .
O14T W14 O4C3 100.9(6) . .
O14T W14 O134 103.7(6) . .
O4C3 W14 O134 92.4(6) . .
O14T W14 O145 97.8(6) . .
O4C3 W14 O145 98.3(6) . .
O134 W14 O145 153.6(6) . .
O14T W14 O814 92.9(6) . .
O4C3 W14 O814 166.0(6) . .
O134 W14 O814 81.8(5) . .
O145 W14 O814 82.1(5) . .
O14T W14 O3P2 169.8(6) . .
O4C3 W14 O3P2 85.2(6) . .
O134 W14 O3P2 84.0(5) . .
O145 W14 O3P2 73.1(5) . .
O814 W14 O3P2 81.4(5) . .
O15T W15 O5C1 100.8(6) . .
O15T W15 O105 103.5(6) . .
O5C1 W15 O105 93.3(6) . .
O15T W15 O145 98.7(6) . .
O5C1 W15 O145 95.8(6) . .
O105 W15 O145 153.9(5) . .
O15T W15 O915 92.3(6) . .
O5C1 W15 O915 166.7(6) . .
O105 W15 O915 81.6(5) . .
O145 W15 O915 84.1(5) . .
O15T W15 O3P2 169.8(6) . .
O5C1 W15 O3P2 85.1(5) . .
O105 W15 O3P2 84.3(5) . .
O145 W15 O3P2 72.2(5) . .
O915 W15 O3P2 82.2(5) . .
O15T W15 Na29 34.2(6) . .
O5C1 W15 Na29 68.5(6) . .
O105 W15 Na29 93.9(6) . .
O145 W15 Na29 112.2(6) . .
O915 W15 Na29 123.9(6) . .
O3P2 W15 Na29 153.4(6) . .
O16T W16 O164 101.4(7) . .
O16T W16 O169 102.8(7) . .
O164 W16 O169 89.6(6) . .
O16T W16 O168 99.8(6) . .
O164 W16 O168 87.6(6) . .
O169 W16 O168 157.4(6) . .
O16T W16 O167 101.0(7) . .
O164 W16 O167 157.3(6) . .
O169 W16 O167 89.3(6) . .
O168 W16 O167 84.7(6) . .
O16T W16 O1P3 168.9(6) . .
O164 W16 O1P3 86.1(5) . .
O169 W16 O1P3 85.3(5) . .
O168 W16 O1P3 72.1(5) . .
O167 W16 O1P3 71.2(5) . .
O17T W17 O171 102.9(7) . .
O17T W17 O170 102.0(7) . .
O171 W17 O170 90.4(6) . .
O17T W17 O167 100.0(7) . .
O171 W17 O167 156.6(6) . .
O170 W17 O167 89.4(6) . .
O17T W17 O178 99.5(7) . .
O171 W17 O178 87.6(6) . .
O170 W17 O178 158.3(7) . .
O167 W17 O178 84.0(7) . .
O17T W17 O1P3 168.7(6) . .
O171 W17 O1P3 84.9(5) . .
O170 W17 O1P3 86.0(5) . .
O167 W17 O1P3 71.8(6) . .
O178 W17 O1P3 72.3(5) . .
O17T W17 Na15 32.3(6) . .
O171 W17 Na15 123.1(6) . .
O170 W17 Na15 77.0(6) . .
O167 W17 Na15 79.5(6) . .
O178 W17 Na15 121.7(6) . .
O1P3 W17 Na15 146.7(5) . .
O18T W18 O182 102.9(7) . .
O18T W18 O183 102.4(6) . .
O182 W18 O183 87.9(6) . .
O18T W18 O178 99.8(7) . .
O182 W18 O178 89.4(6) . .
O183 W18 O178 157.7(6) . .
O18T W18 O168 100.8(6) . .
O182 W18 O168 156.3(6) . .
O183 W18 O168 86.9(6) . .
O178 W18 O168 86.7(6) . .
O18T W18 O1P3 169.9(6) . .
O182 W18 O1P3 84.4(5) . .
O183 W18 O1P3 84.7(5) . .
O178 W18 O1P3 73.0(5) . .
O168 W18 O1P3 72.1(5) . .
O19T W19 O195 101.4(7) . .
O19T W19 O194 101.9(7) . .
O195 W19 O194 92.7(6) . .
O19T W19 O190 98.1(7) . .
O195 W19 O190 93.7(7) . .
O194 W19 O190 157.4(6) . .
O19T W19 O169 94.5(6) . .
O195 W19 O169 163.9(6) . .
O194 W19 O169 82.2(6) . .
O190 W19 O169 85.8(6) . .
O19T W19 O2P3 170.1(6) . .
O195 W19 O2P3 84.0(6) . .
O194 W19 O2P3 86.0(6) . .
O190 W19 O2P3 73.1(6) . .
O169 W19 O2P3 80.5(5) . .
O20T W20 O206 101.2(7) . .
O20T W20 O201 99.7(7) . .
O206 W20 O201 92.6(6) . .
O20T W20 O190 99.9(7) . .
O206 W20 O190 93.9(7) . .
O201 W20 O190 157.8(6) . .
O20T W20 O170 95.2(7) . .
O206 W20 O170 163.5(6) . .
O201 W20 O170 82.7(6) . .
O190 W20 O170 85.0(6) . .
O20T W20 O2P3 172.6(6) . .
O206 W20 O2P3 83.4(6) . .
O201 W20 O2P3 85.8(6) . .
O190 W20 O2P3 73.9(6) . .
O170 W20 O2P3 80.4(5) . .
O20T W20 Na12 48.4(7) . .
O206 W20 Na12 98.6(6) . .
O201 W20 Na12 51.3(6) . .
O190 W20 Na12 147.6(6) . .
O170 W20 Na12 90.9(5) . .
O2P3 W20 Na12 137.1(5) . .
O21T W21 O217 101.7(7) . .
O21T W21 O201 101.1(7) . .
O217 W21 O201 91.9(6) . .
O21T W21 O212 97.5(7) . .
O217 W21 O212 95.5(6) . .
O201 W21 O212 158.1(6) . .
O21T W21 O171 94.9(7) . .
O217 W21 O171 163.2(6) . .
O201 W21 O171 82.6(6) . .
O212 W21 O171 84.5(6) . .
O21T W21 O3P3 169.8(6) . .
O217 W21 O3P3 84.3(6) . .
O201 W21 O3P3 86.8(6) . .
O212 W21 O3P3 73.5(6) . .
O171 W21 O3P3 79.6(5) . .
O21T W21 Na12 57.3(6) . .
O217 W21 Na12 97.9(6) . .
O201 W21 Na12 43.9(6) . .
O212 W21 Na12 153.4(6) . .
O171 W21 Na12 89.1(5) . .
O3P3 W21 Na12 130.5(5) . .
O22T W22 O228 101.2(6) . .
O22T W22 O223 100.6(6) . .
O228 W22 O223 92.7(6) . .
O22T W22 O212 99.1(7) . .
O228 W22 O212 93.2(6) . .
O223 W22 O212 157.9(6) . .
O22T W22 O182 96.8(6) . .
O228 W22 O182 161.9(6) . .
O223 W22 O182 82.6(6) . .
O212 W22 O182 85.2(6) . .
O22T W22 O3P3 171.2(6) . .
O228 W22 O3P3 83.0(5) . .
O223 W22 O3P3 86.8(5) . .
O212 W22 O3P3 72.8(6) . .
O182 W22 O3P3 79.4(5) . .
O23T W23 O239 100.8(6) . .
O23T W23 O223 101.4(6) . .
O239 W23 O223 90.8(5) . .
O23T W23 O234 97.8(6) . .
O239 W23 O234 93.5(6) . .
O223 W23 O234 159.1(6) . .
O23T W23 O183 97.4(6) . .
O239 W23 O183 161.6(5) . .
O223 W23 O183 83.2(5) . .
O234 W23 O183 86.4(6) . .
O23T W23 O4P3 172.1(6) . .
O239 W23 O4P3 81.4(5) . .
O223 W23 O4P3 86.0(5) . .
O234 W23 O4P3 74.4(5) . .
O183 W23 O4P3 80.9(5) . .
O24T W24 O240 101.1(7) . .
O24T W24 O194 101.9(7) . .
O240 W24 O194 92.1(6) . .
O24T W24 O234 98.8(7) . .
O240 W24 O234 94.2(6) . .
O194 W24 O234 156.7(6) . .
O24T W24 O164 95.3(7) . .
O240 W24 O164 163.5(6) . .
O194 W24 O164 82.4(6) . .
O234 W24 O164 85.2(6) . .
O24T W24 O4P3 171.6(6) . .
O240 W24 O4P3 83.4(5) . .
O194 W24 O4P3 84.9(5) . .
O234 W24 O4P3 73.6(5) . .
O164 W24 O4P3 80.6(5) . .
O25T W25 O5C4 100.2(7) . .
O25T W25 O250 102.3(7) . .
O5C4 W25 O250 95.4(6) . .
O25T W25 O256 97.7(7) . .
O5C4 W25 O256 95.7(6) . .
O250 W25 O256 154.9(6) . .
O25T W25 O195 91.6(7) . .
O5C4 W25 O195 168.2(6) . .
O250 W25 O195 81.5(5) . .
O256 W25 O195 83.1(6) . .
O25T W25 O1P4 170.5(6) . .
O5C4 W25 O1P4 84.9(5) . .
O250 W25 O1P4 85.1(5) . .
O256 W25 O1P4 73.6(6) . .
O195 W25 O1P4 83.5(5) . .
O26T W26 O6C5 102.4(7) . .
O26T W26 O267 102.7(8) . .
O6C5 W26 O267 95.8(6) . .
O26T W26 O256 99.3(8) . .
O6C5 W26 O256 95.4(7) . .
O267 W26 O256 152.5(7) . .
O26T W26 O206 91.4(7) . .
O6C5 W26 O206 166.2(6) . .
O267 W26 O206 80.9(6) . .
O256 W26 O206 82.2(6) . .
O26T W26 O1P4 170.9(7) . .
O6C5 W26 O1P4 84.4(6) . .
O267 W26 O1P4 82.3(6) . .
O256 W26 O1P4 73.9(6) . .
O206 W26 O1P4 81.9(5) . .
O26T W26 Na29 67.4(7) . .
O6C5 W26 Na29 40.2(6) . .
O267 W26 Na29 121.7(6) . .
O256 W26 Na29 82.0(7) . .
O206 W26 Na29 151.0(6) . .
O1P4 W26 Na29 116.5(6) . .
O27T W27 O7C5 102.3(7) . .
O27T W27 O278 97.6(7) . .
O7C5 W27 O278 98.7(6) . .
O27T W27 O267 102.9(7) . .
O7C5 W27 O267 93.7(6) . .
O278 W27 O267 153.1(6) . .
O27T W27 O217 90.6(7) . .
O7C5 W27 O217 166.9(6) . .
O278 W27 O217 82.0(6) . .
O267 W27 O217 80.7(6) . .
O27T W27 O2P4 169.6(6) . .
O7C5 W27 O2P4 85.4(6) . .
O278 W27 O2P4 74.1(5) . .
O267 W27 O2P4 83.3(6) . .
O217 W27 O2P4 82.2(5) . .
O28T W28 O8C6 101.6(6) . .
O28T W28 O289 103.9(6) . .
O8C6 W28 O289 94.2(5) . .
O28T W28 O278 98.0(6) . .
O8C6 W28 O278 95.7(6) . .
O289 W28 O278 153.6(5) . .
O28T W28 O228 91.9(6) . .
O8C6 W28 O228 166.4(5) . .
O289 W28 O228 80.9(5) . .
O278 W28 O228 83.8(6) . .
O28T W28 O2P4 170.0(6) . .
O8C6 W28 O2P4 84.1(5) . .
O289 W28 O2P4 83.7(5) . .
O278 W28 O2P4 73.1(5) . .
O228 W28 O2P4 82.8(5) . .
O29T W29 O9C6 100.6(6) . .
O29T W29 O289 102.2(6) . .
O9C6 W29 O289 92.4(5) . .
O29T W29 O290 98.8(6) . .
O9C6 W29 O290 95.9(5) . .
O289 W29 O290 155.6(5) . .
O29T W29 O239 93.3(6) . .
O9C6 W29 O239 166.1(5) . .
O289 W29 O239 82.8(5) . .
O290 W29 O239 83.6(5) . .
O29T W29 O3P4 171.4(5) . .
O9C6 W29 O3P4 83.6(5) . .
O289 W29 O3P4 85.0(5) . .
O290 W29 O3P4 73.3(5) . .
O239 W29 O3P4 83.0(5) . .
O29T W29 Na28 26.4(9) . .
O9C6 W29 Na28 76.2(9) . .
O289 W29 Na28 93.2(9) . .
O290 W29 Na28 111.1(9) . .
O239 W29 Na28 117.0(9) . .
O3P4 W29 Na28 159.6(8) . .
O30T W30 O0C4 101.2(7) . .
O30T W30 O250 102.1(6) . .
O0C4 W30 O250 93.7(6) . .
O30T W30 O290 100.1(6) . .
O0C4 W30 O290 97.2(6) . .
O250 W30 O290 152.8(5) . .
O30T W30 O240 91.4(6) . .
O0C4 W30 O240 167.3(6) . .
O250 W30 O240 81.4(5) . .
O290 W30 O240 82.6(5) . .
O30T W30 O3P4 170.9(6) . .
O0C4 W30 O3P4 85.2(6) . .
O250 W30 O3P4 83.8(5) . .
O290 W30 O3P4 72.5(5) . .
O240 W30 O3P4 82.6(5) . .
O31T W31 O314 102.6(6) . .
O31T W31 O315 102.2(6) . .
O314 W31 O315 89.9(6) . .
O31T W31 O313 100.7(6) . .
O314 W31 O313 88.3(6) . .
O315 W31 O313 156.9(6) . .
O31T W31 O312 100.2(6) . .
O314 W31 O312 157.2(6) . .
O315 W31 O312 86.3(6) . .
O313 W31 O312 86.5(6) . .
O31T W31 O1P5 169.3(5) . .
O314 W31 O1P5 85.5(5) . .
O315 W31 O1P5 84.6(5) . .
O313 W31 O1P5 72.3(5) . .
O312 W31 O1P5 71.8(5) . .
O31T W31 Na1 88.8(5) . .
O314 W31 Na1 133.7(4) . .
O315 W31 Na1 43.8(4) . .
O313 W31 Na1 134.0(4) . .
O312 W31 Na1 47.5(4) . .
O1P5 W31 Na1 90.5(3) . .
O32T W32 O327 102.9(6) . .
O32T W32 O326 102.6(6) . .
O327 W32 O326 89.1(6) . .
O32T W32 O312 100.3(6) . .
O327 W32 O312 156.8(6) . .
O326 W32 O312 86.3(5) . .
O32T W32 O323 100.7(6) . .
O327 W32 O323 88.8(6) . .
O326 W32 O323 156.5(5) . .
O312 W32 O323 86.5(6) . .
O32T W32 O1P5 169.9(5) . .
O327 W32 O1P5 84.4(5) . .
O326 W32 O1P5 84.4(5) . .
O312 W32 O1P5 72.5(5) . .
O323 W32 O1P5 72.2(5) . .
O32T W32 Na1 90.6(5) . .
O327 W32 Na1 133.8(4) . .
O326 W32 Na1 44.7(4) . .
O312 W32 Na1 45.7(4) . .
O323 W32 Na1 132.2(4) . .
O1P5 W32 Na1 89.2(3) . .
O32T W32 Na2 90.6(5) . .
O327 W32 Na2 45.5(4) . .
O326 W32 Na2 134.7(4) . .
O312 W32 Na2 134.3(4) . .
O323 W32 Na2 47.8(4) . .
O1P5 W32 Na2 89.7(3) . .
Na1 W32 Na2 178.75(16) . .
O33T W33 O339 102.5(6) . .
O33T W33 O338 102.5(6) . .
O339 W33 O338 90.7(6) . .
O33T W33 O323 98.7(6) . .
O339 W33 O323 158.5(6) . .
O338 W33 O323 88.0(6) . .
O33T W33 O313 100.0(6) . .
O339 W33 O313 88.1(6) . .
O338 W33 O313 157.2(6) . .
O323 W33 O313 84.9(5) . .
O33T W33 O1P5 168.8(6) . .
O339 W33 O1P5 85.4(5) . .
O338 W33 O1P5 85.2(5) . .
O323 W33 O1P5 73.2(5) . .
O313 W33 O1P5 72.0(5) . .
O33T W33 Na2 88.5(5) . .
O339 W33 Na2 134.1(4) . .
O338 W33 Na2 43.5(4) . .
O323 W33 Na2 49.3(4) . .
O313 W33 Na2 134.2(4) . .
O1P5 W33 Na2 91.6(3) . .
O34T W34 O340 101.7(6) . .
O34T W34 O345 101.9(6) . .
O340 W34 O345 92.3(6) . .
O34T W34 O349 99.1(6) . .
O340 W34 O349 92.6(6) . .
O345 W34 O349 156.9(6) . .
O34T W34 O314 95.3(6) . .
O340 W34 O314 162.9(5) . .
O345 W34 O314 82.5(5) . .
O349 W34 O314 86.3(5) . .
O34T W34 O2P5 171.7(6) . .
O340 W34 O2P5 82.4(5) . .
O345 W34 O2P5 85.0(5) . .
O349 W34 O2P5 73.3(5) . .
O314 W34 O2P5 80.9(5) . .
O35T W35 O351 101.0(6) . .
O35T W35 O345 103.0(6) . .
O351 W35 O345 93.1(6) . .
O35T W35 O356 97.8(6) . .
O351 W35 O356 93.7(5) . .
O345 W35 O356 156.4(6) . .
O35T W35 O315 97.1(6) . .
O351 W35 O315 161.9(6) . .
O345 W35 O315 83.1(5) . .
O356 W35 O315 83.4(5) . .
O35T W35 O3P5 171.0(5) . .
O351 W35 O3P5 81.8(5) . .
O345 W35 O3P5 85.3(5) . .
O356 W35 O3P5 73.4(5) . .
O315 W35 O3P5 80.3(5) . .
O35T W35 Na1 85.7(4) . .
O351 W35 Na1 139.6(4) . .
O345 W35 Na1 124.4(4) . .
O356 W35 Na1 45.9(4) . .
O315 W35 Na1 41.3(4) . .
O3P5 W35 Na1 86.6(3) . .
O36T W36 O362 101.1(6) . .
O36T W36 O367 101.6(6) . .
O362 W36 O367 91.6(5) . .
O36T W36 O356 99.5(6) . .
O362 W36 O356 94.6(6) . .
O367 W36 O356 156.3(5) . .
O36T W36 O326 95.7(5) . .
O362 W36 O326 163.1(5) . .
O367 W36 O326 83.6(5) . .
O356 W36 O326 83.9(5) . .
O36T W36 O3P5 172.0(5) . .
O362 W36 O3P5 83.4(5) . .
O367 W36 O3P5 84.7(5) . .
O356 W36 O3P5 73.4(5) . .
O326 W36 O3P5 80.0(5) . .
O36T W36 Na1 86.7(4) . .
O362 W36 Na1 139.3(4) . .
O367 W36 Na1 126.2(4) . .
O356 W36 Na1 44.7(4) . .
O326 W36 Na1 42.6(4) . .
O3P5 W36 Na1 85.6(3) . .
O37T W37 O373 102.4(6) . .
O37T W37 O367 100.3(6) . .
O373 W37 O367 93.9(5) . .
O37T W37 O378 99.0(6) . .
O373 W37 O378 93.3(6) . .
O367 W37 O378 157.5(5) . .
O37T W37 O327 93.5(6) . .
O373 W37 O327 164.1(5) . .
O367 W37 O327 82.6(5) . .
O378 W37 O327 84.6(5) . .
O37T W37 O4P5 170.6(5) . .
O373 W37 O4P5 83.8(5) . .
O367 W37 O4P5 86.2(5) . .
O378 W37 O4P5 73.4(5) . .
O327 W37 O4P5 80.6(5) . .
O37T W37 Na2 84.7(5) . .
O373 W37 Na2 137.9(4) . .
O367 W37 Na2 126.1(4) . .
O378 W37 Na2 44.7(4) . .
O327 W37 Na2 43.5(4) . .
O4P5 W37 Na2 86.0(3) . .
O38T W38 O384 101.2(6) . .
O38T W38 O389 101.7(6) . .
O384 W38 O389 93.2(5) . .
O38T W38 O378 100.0(6) . .
O384 W38 O378 93.8(5) . .
O389 W38 O378 155.4(6) . .
O38T W38 O338 94.2(6) . .
O384 W38 O338 164.6(5) . .
O389 W38 O338 82.2(5) . .
O378 W38 O338 84.8(5) . .
O38T W38 O4P5 171.5(5) . .
O384 W38 O4P5 84.4(5) . .
O389 W38 O4P5 84.2(5) . .
O378 W38 O4P5 73.1(5) . .
O338 W38 O4P5 80.5(5) . .
O38T W38 Na2 83.5(5) . .
O384 W38 Na2 140.5(4) . .
O389 W38 Na2 124.5(4) . .
O378 W38 Na2 47.2(4) . .
O338 W38 Na2 42.4(4) . .
O4P5 W38 Na2 88.1(3) . .
O39T W39 O395 101.5(6) . .
O39T W39 O389 101.8(6) . .
O395 W39 O389 92.4(6) . .
O39T W39 O349 98.8(6) . .
O395 W39 O349 93.9(6) . .
O389 W39 O349 156.8(6) . .
O39T W39 O339 94.8(6) . .
O395 W39 O339 163.6(6) . .
O389 W39 O339 82.8(5) . .
O349 W39 O339 85.0(6) . .
O39T W39 O2P5 171.3(6) . .
O395 W39 O2P5 83.7(5) . .
O389 W39 O2P5 84.8(5) . .
O349 W39 O2P5 73.7(5) . .
O339 W39 O2P5 80.3(5) . .
O40T W40 O0C7 101.1(6) . .
O40T W40 O401 102.5(6) . .
O0C7 W40 O401 95.0(6) . .
O40T W40 O405 99.6(6) . .
O0C7 W40 O405 95.0(6) . .
O401 W40 O405 153.5(5) . .
O40T W40 O340 92.5(6) . .
O0C7 W40 O340 166.3(5) . .
O401 W40 O340 81.7(5) . .
O405 W40 O340 82.8(5) . .
O40T W40 O1P6 171.1(6) . .
O0C7 W40 O1P6 83.2(5) . .
O401 W40 O1P6 84.7(5) . .
O405 W40 O1P6 72.2(5) . .
O340 W40 O1P6 83.2(5) . .
O40T W40 Na28 54.0(10) . .
O0C7 W40 Na28 50.0(10) . .
O401 W40 Na28 117.8(10) . .
O405 W40 Na28 87.2(10) . .
O340 W40 Na28 142.9(10) . .
O1P6 W40 Na28 127.2(10) . .
O1C7 W41 O41T 100.7(6) . .
O1C7 W41 O401 94.5(6) . .
O41T W41 O401 102.4(6) . .
O1C7 W41 O412 95.9(5) . .
O41T W41 O412 98.5(6) . .
O401 W41 O412 154.5(5) . .
O1C7 W41 O351 164.7(5) . .
O41T W41 O351 94.7(6) . .
O401 W41 O351 81.6(5) . .
O412 W41 O351 82.2(5) . .
O1C7 W41 O2P6 83.5(5) . .
O41T W41 O2P6 171.4(5) . .
O401 W41 O2P6 84.6(5) . .
O412 W41 O2P6 73.6(5) . .
O351 W41 O2P6 81.3(4) . .
O42T W42 O2C8 100.5(6) . .
O42T W42 O423 101.0(6) . .
O2C8 W42 O423 95.6(5) . .
O42T W42 O412 98.2(6) . .
O2C8 W42 O412 96.6(5) . .
O423 W42 O412 155.0(5) . .
O42T W42 O362 91.0(6) . .
O2C8 W42 O362 168.5(5) . .
O423 W42 O362 81.6(5) . .
O412 W42 O362 82.1(5) . .
O42T W42 O2P6 171.3(5) . .
O2C8 W42 O2P6 85.7(5) . .
O423 W42 O2P6 84.4(5) . .
O412 W42 O2P6 74.9(5) . .
O362 W42 O2P6 83.0(5) . .
O42T W42 Na9 32.9(5) . .
O2C8 W42 Na9 69.1(4) . .
O423 W42 Na9 94.1(4) . .
O412 W42 Na9 110.7(5) . .
O362 W42 Na9 122.1(4) . .
O2P6 W42 Na9 154.4(4) . .
O43T W43 O3C8 100.4(6) . .
O43T W43 O434 99.0(5) . .
O3C8 W43 O434 95.8(5) . .
O43T W43 O423 102.0(6) . .
O3C8 W43 O423 95.9(5) . .
O434 W43 O423 153.6(5) . .
O43T W43 O373 92.6(5) . .
O3C8 W43 O373 167.0(5) . .
O434 W43 O373 82.5(5) . .
O423 W43 O373 80.8(5) . .
O43T W43 O3P6 171.2(5) . .
O3C8 W43 O3P6 85.8(5) . .
O434 W43 O3P6 73.9(5) . .
O423 W43 O3P6 83.5(5) . .
O373 W43 O3P6 81.4(4) . .
O44T W44 O4C9 101.0(6) . .
O44T W44 O445 105.2(6) . .
O4C9 W44 O445 93.7(5) . .
O44T W44 O434 98.0(6) . .
O4C9 W44 O434 96.4(5) . .
O445 W44 O434 152.4(5) . .
O44T W44 O384 91.6(6) . .
O4C9 W44 O384 167.4(5) . .
O445 W44 O384 81.7(5) . .
O434 W44 O384 82.9(5) . .
O44T W44 O3P6 169.0(5) . .
O4C9 W44 O3P6 86.0(5) . .
O445 W44 O3P6 82.5(5) . .
O434 W44 O3P6 72.6(5) . .
O384 W44 O3P6 81.7(5) . .
O45T W45 O5C9 101.7(6) . .
O45T W45 O445 101.7(6) . .
O5C9 W45 O445 94.2(5) . .
O45T W45 O405 99.3(6) . .
O5C9 W45 O405 95.8(6) . .
O445 W45 O405 154.4(5) . .
O45T W45 O395 91.4(6) . .
O5C9 W45 O395 166.9(6) . .
O445 W45 O395 83.6(5) . .
O405 W45 O395 81.4(5) . .
O45T W45 O1P6 171.4(5) . .
O5C9 W45 O1P6 83.9(5) . .
O445 W45 O1P6 84.2(5) . .
O405 W45 O1P6 73.5(5) . .
O395 W45 O1P6 83.1(5) . .
O2P1 P1 O4P1 114.0(8) . .
O2P1 P1 O3P1 112.0(8) . .
O4P1 P1 O3P1 113.0(7) . .
O2P1 P1 O1P1 105.4(7) . .
O4P1 P1 O1P1 106.2(7) . .
O3P1 P1 O1P1 105.4(7) . .
O2P2 P2 O1P2 110.3(7) . .
O2P2 P2 O3P2 111.0(8) . .
O1P2 P2 O3P2 111.7(7) . .
O2P2 P2 O4P2 108.6(7) . .
O1P2 P2 O4P2 107.5(7) . .
O3P2 P2 O4P2 107.5(8) . .
O2P3 P3 O4P3 112.7(8) . .
O2P3 P3 O3P3 112.9(8) . .
O4P3 P3 O3P3 113.5(8) . .
O2P3 P3 O1P3 105.9(7) . .
O4P3 P3 O1P3 105.4(7) . .
O3P3 P3 O1P3 105.5(7) . .
O3P4 P4 O1P4 110.4(7) . .
O3P4 P4 O2P4 111.6(7) . .
O1P4 P4 O2P4 109.6(8) . .
O3P4 P4 O4P4 108.4(7) . .
O1P4 P4 O4P4 109.1(7) . .
O2P4 P4 O4P4 107.6(7) . .
O3P5 P5 O2P5 111.8(7) . .
O3P5 P5 O4P5 114.2(7) . .
O2P5 P5 O4P5 112.5(7) . .
O3P5 P5 O1P5 106.4(7) . .
O2P5 P5 O1P5 104.5(7) . .
O4P5 P5 O1P5 106.6(7) . .
O1P6 P6 O2P6 109.9(7) . .
O1P6 P6 O3P6 111.5(7) . .
O2P6 P6 O3P6 110.7(7) . .
O1P6 P6 O6P4 108.9(7) . .
O2P6 P6 O6P4 108.5(7) . .
O3P6 P6 O6P4 107.3(7) . .
O0C1 Co1 O1A1 169.3(5) . .
O0C1 Co1 O5C1 85.5(5) . .
O1A1 Co1 O5C1 91.6(5) . .
O0C1 Co1 O1A2 89.8(5) . .
O1A1 Co1 O1A2 91.2(5) . .
O5C1 Co1 O1A2 168.7(5) . .
O0C1 Co1 O1 87.8(5) . .
O1A1 Co1 O1 102.4(5) . .
O5C1 Co1 O1 87.9(5) . .
O1A2 Co1 O1 102.2(5) . .
O0C1 Co1 O4P2 88.1(5) . .
O1A1 Co1 O4P2 81.5(5) . .
O5C1 Co1 O4P2 88.5(5) . .
O1A2 Co1 O4P2 81.1(5) . .
O1 Co1 O4P2 174.8(5) . .
O1C2 Co2 O1A2 91.8(5) . .
O1C2 Co2 O2C2 84.5(5) . .
O1A2 Co2 O2C2 174.1(5) . .
O1C2 Co2 O2 175.8(5) . .
O1A2 Co2 O2 89.8(5) . .
O2C2 Co2 O2 93.6(5) . .
O1C2 Co2 O2C 94.4(6) . .
O1A2 Co2 O2C 100.0(6) . .
O2C2 Co2 O2C 84.9(6) . .
O2 Co2 O2C 89.1(6) . .
O1C2 Co2 O4P2 91.1(5) . .
O1A2 Co2 O4P2 83.8(5) . .
O2C2 Co2 O4P2 91.6(5) . .
O2 Co2 O4P2 85.2(5) . .
O2C Co2 O4P2 173.1(5) . .
O4C3 Co3 O2 175.9(6) . .
O4C3 Co3 O1A1 92.7(5) . .
O2 Co3 O1A1 88.8(5) . .
O4C3 Co3 O3C3 84.0(5) . .
O2 Co3 O3C3 94.2(5) . .
O1A1 Co3 O3C3 173.3(5) . .
O4C3 Co3 O3C 94.2(5) . .
O2 Co3 O3C 89.3(5) . .
O1A1 Co3 O3C 99.9(5) . .
O3C3 Co3 O3C 86.2(5) . .
O4C3 Co3 O4P2 90.9(5) . .
O2 Co3 O4P2 85.5(5) . .
O1A1 Co3 O4P2 83.1(5) . .
O3C3 Co3 O4P2 91.1(5) . .
O3C Co3 O4P2 174.0(5) . .
O0C4 Co4 O1 175.7(6) . .
O0C4 Co4 O2A2 91.3(5) . .
O1 Co4 O2A2 89.3(5) . .
O0C4 Co4 O5C4 85.0(5) . .
O1 Co4 O5C4 94.0(5) . .
O2A2 Co4 O5C4 172.6(5) . .
O0C4 Co4 O4C 93.2(6) . .
O1 Co4 O4C 90.8(5) . .
O2A2 Co4 O4C 101.3(5) . .
O5C4 Co4 O4C 85.3(5) . .
O0C4 Co4 O4P4 91.1(5) . .
O1 Co4 O4P4 84.7(5) . .
O2A2 Co4 O4P4 83.5(5) . .
O5C4 Co4 O4P4 90.1(5) . .
O4C Co4 O4P4 173.4(5) . .
O7C5 Co5 O1 174.8(5) . .
O7C5 Co5 O2A1 93.2(5) . .
O1 Co5 O2A1 87.2(5) . .
O7C5 Co5 O6C5 82.9(6) . .
O1 Co5 O6C5 96.2(5) . .
O2A1 Co5 O6C5 173.3(5) . .
O7C5 Co5 O5C 98.1(6) . .
O1 Co5 O5C 87.0(6) . .
O2A1 Co5 O5C 98.4(5) . .
O6C5 Co5 O5C 87.5(6) . .
O7C5 Co5 O4P4 89.6(5) . .
O1 Co5 O4P4 85.2(5) . .
O2A1 Co5 O4P4 83.6(5) . .
O6C5 Co5 O4P4 90.9(5) . .
O5C Co5 O4P4 171.9(6) . .
O9C6 Co6 O2A1 170.4(5) . .
O9C6 Co6 O8C6 84.7(5) . .
O2A1 Co6 O8C6 92.7(5) . .
O9C6 Co6 O2A2 89.8(5) . .
O2A1 Co6 O2A2 91.4(5) . .
O8C6 Co6 O2A2 170.2(5) . .
O9C6 Co6 O3 88.0(5) . .
O2A1 Co6 O3 100.9(5) . .
O8C6 Co6 O3 83.9(5) . .
O2A2 Co6 O3 104.0(5) . .
O9C6 Co6 O4P4 87.4(5) . .
O2A1 Co6 O4P4 83.3(5) . .
O8C6 Co6 O4P4 88.6(5) . .
O2A2 Co6 O4P4 83.1(5) . .
O3 Co6 O4P4 171.6(5) . .
O1C7 Co7 O3 174.0(5) . .
O1C7 Co7 O0C7 84.7(5) . .
O3 Co7 O0C7 91.8(5) . .
O1C7 Co7 O3A2 93.6(5) . .
O3 Co7 O3A2 89.4(5) . .
O0C7 Co7 O3A2 174.7(5) . .
O1C7 Co7 O7C 89.2(5) . .
O3 Co7 O7C 95.7(5) . .
O0C7 Co7 O7C 89.1(5) . .
O3A2 Co7 O7C 96.0(5) . .
O1C7 Co7 O6P4 91.0(5) . .
O3 Co7 O6P4 84.1(5) . .
O0C7 Co7 O6P4 92.4(5) . .
O3A2 Co7 O6P4 82.6(5) . .
O7C Co7 O6P4 178.6(5) . .
O3A2 Co8 O3C8 168.8(5) . .
O3A2 Co8 O2 100.4(5) . .
O3C8 Co8 O2 89.2(5) . .
O3A2 Co8 O2C8 89.8(5) . .
O3C8 Co8 O2C8 84.7(5) . .
O2 Co8 O2C8 89.3(5) . .
O3A2 Co8 O3A1 92.6(5) . .
O3C8 Co8 O3A1 91.2(5) . .
O2 Co8 O3A1 100.3(5) . .
O2C8 Co8 O3A1 169.5(5) . .
O3A2 Co8 O6P4 83.1(5) . .
O3C8 Co8 O6P4 86.8(4) . .
O2 Co8 O6P4 174.0(5) . .
O2C8 Co8 O6P4 85.8(4) . .
O3A1 Co8 O6P4 84.3(5) . .
O5C9 Co9 O3A1 175.0(5) . .
O5C9 Co9 O4C9 84.6(5) . .
O3A1 Co9 O4C9 92.0(5) . .
O5C9 Co9 O3 91.0(5) . .
O3A1 Co9 O3 92.1(5) . .
O4C9 Co9 O3 172.7(5) . .
O5C9 Co9 O9C 87.4(5) . .
O3A1 Co9 O9C 96.6(5) . .
O4C9 Co9 O9C 95.9(5) . .
O3 Co9 O9C 89.7(5) . .
O5C9 Co9 O6P4 89.9(5) . .
O3A1 Co9 O6P4 86.4(5) . .
O4C9 Co9 O6P4 90.6(5) . .
O3 Co9 O6P4 83.5(5) . .
O9C Co9 O6P4 172.7(5) . .
O1A1 As1 O2A1 110.8(6) . .
O1A1 As1 O3A1 106.2(6) . .
O2A1 As1 O3A1 110.2(6) . .
O1A1 As1 C11 106.9(6) . .
O2A1 As1 C11 106.7(6) . .
O3A1 As1 C11 116.0(6) . .
O1A2 As2 O3A2 108.6(6) . .
O1A2 As2 O2A2 108.6(6) . .
O3A2 As2 O2A2 109.0(6) . .
O1A2 As2 C21 111.1(9) . .
O3A2 As2 C21 107.6(8) . .
O2A2 As2 C21 111.9(8) . .
C12 C11 C16 120.0 . .
C12 C11 As1 119.7(9) . .
C16 C11 As1 120.3(9) . .
C13 C12 C11 120.0 . .
C12 C13 C14 120.0 . .
C15 C14 C13 120.0 . .
C14 C15 C16 120.0 . .
C15 C16 C11 120.0 . .
C22 C21 C26 120.0 . .
C22 C21 As2 119.8(15) . .
C26 C21 As2 119.8(15) . .
C21 C22 C23 120.0 . .
C24 C23 C22 120.0 . .
C25 C24 C23 120.0 . .
C24 C25 C26 120.0 . .
C25 C26 C21 120.0 . .
W10 O0C1 Co1 144.8(7) . .
Co4 O1 Co5 98.7(5) . .
Co4 O1 Co1 120.9(6) . .
Co5 O1 Co1 123.7(6) . .
Co3 O2 Co8 122.6(6) . .
Co3 O2 Co2 97.6(5) . .
Co8 O2 Co2 123.4(6) . .
Co2 O2C Na9 94.4(6) . .
Co7 O3 Co9 100.3(5) . .
Co7 O3 Co6 118.7(6) . .
Co9 O3 Co6 123.3(6) . .
W30 O0C4 Co4 146.2(8) . .
Co5 O5C Na29 94.6(8) . .
W40 O0C7 Co7 144.0(7) . .
W40 O0C7 Na28 96.3(13) . .
Co7 O0C7 Na28 117.3(13) . .
W7 O7T Na10 110.7(7) . .
W8 O8T Na10 143.5(9) . 2_575
W8 O8T Na21 124.2(10) . .
Na10 O8T Na21 91.6(10) 2_575 .
W9 O9T Na12 134.8(9) . 2_475
W10 O10T Na8 165.9(9) . .
As1 O1A1 Co1 128.6(7) . .
As1 O1A1 Co3 126.6(7) . .
Co1 O1A1 Co3 102.5(5) . .
P1 O1P1 W3 123.7(7) . .
P1 O1P1 W1 123.9(7) . .
W3 O1P1 W1 92.0(5) . .
P1 O1P1 W2 123.5(7) . .
W3 O1P1 W2 92.4(5) . .
W1 O1P1 W2 92.1(5) . .
W11 O1C2 Co2 145.7(7) . .
As2 O1A2 Co2 124.2(7) . .
As2 O1A2 Co1 129.4(7) . .
Co2 O1A2 Co1 101.9(6) . .
W2 O12 W1 125.7(8) . .
P2 O1P2 W10 127.4(7) . .
P2 O1P2 W11 126.6(7) . .
W10 O1P2 W11 92.8(4) . .
P3 O1P3 W18 123.8(7) . .
P3 O1P3 W17 122.6(7) . .
W18 O1P3 W17 92.5(4) . .
P3 O1P3 W16 123.4(7) . .
W18 O1P3 W16 92.9(4) . .
W17 O1P3 W16 93.0(4) . .
W1 O13 W3 123.2(7) . .
W13 O13T Na10 123.1(8) . .
W1 O14 W4 150.8(8) . .
P4 O1P4 W26 128.3(7) . .
P4 O1P4 W25 126.8(8) . .
W26 O1P4 W25 91.3(5) . .
P5 O1P5 W33 124.3(7) . .
P5 O1P5 W32 123.0(7) . .
W33 O1P5 W32 92.2(4) . .
P5 O1P5 W31 124.0(7) . .
W33 O1P5 W31 92.1(4) . .
W32 O1P5 W31 91.9(4) . .
W15 O15T Na29 122.0(10) . .
P6 O1P6 W45 126.9(7) . .
P6 O1P6 W40 128.6(7) . .
W45 O1P6 W40 92.5(4) . .
W16 O16T Na17 132.3(8) . 2_484
W41 O1C7 Co7 146.5(7) . .
W17 O17T Na15 124.1(10) . .
W17 O17T Na24 116.5(8) . .
Na15 O17T Na24 116.4(9) . .
W1 O19 W9 148.8(8) . .
W20 O20T Na12 100.9(8) . .
As1 O2A1 Co6 131.7(7) . .
As1 O2A1 Co5 125.0(7) . .
Co6 O2A1 Co5 100.5(5) . .
P1 O2P1 W4 129.0(8) . .
P1 O2P1 W5 130.3(8) . .
W4 O2P1 W5 91.1(5) . .
W21 O21T Na4 158.9(9) . .
As2 O2A2 Co4 127.6(7) . .
As2 O2A2 Co6 127.7(7) . .
Co4 O2A2 Co6 100.8(6) . .
W12 O2C2 Co2 142.6(8) . .
W12 O2C2 Na9 108.0(7) . .
Co2 O2C2 Na9 108.1(7) . .
P2 O2P2 W12 128.4(8) . .
P2 O2P2 W13 126.9(8) . .
W12 O2P2 W13 91.4(5) . .
W2 O23 W3 122.6(8) . .
P3 O2P3 W20 130.2(8) . .
P3 O2P3 W19 129.3(8) . .
W20 O2P3 W19 90.7(5) . .
W23 O23T Na5 147.4(9) . .
W23 O23T Na14 112.3(7) . .
Na5 O23T Na14 87.6(6) . .
P4 O2P4 W27 127.2(8) . .
P4 O2P4 W28 127.1(8) . .
W27 O2P4 W28 92.1(5) . .
W24 O24T Na30 143.0(11) . .
P5 O2P5 W34 130.5(7) . .
P5 O2P5 W39 129.1(7) . .
W34 O2P5 W39 90.6(4) . .
W2 O25 W5 149.4(8) . .
P6 O2P6 W42 126.1(7) . .
P6 O2P6 W41 127.2(6) . .
W42 O2P6 W41 92.2(4) . .
W2 O26 W6 148.2(8) . .
W26 O26T Na26 151.1(13) . .
W42 O2C8 Co8 146.1(7) . .
W28 O28T Na7 128.8(8) . .
W28 O28T Na11 132.0(8) . .
Na7 O28T Na11 99.1(6) . .
W29 O29T Na28 133.9(15) . .
W29 O29T Na14 127.6(8) . .
Na28 O29T Na14 88.0(15) . .
As1 O3A1 Co9 125.0(6) . .
As1 O3A1 Co8 129.3(7) . .
Co9 O3A1 Co8 98.1(5) . .
P1 O3P1 W6 130.7(8) . .
P1 O3P1 W7 128.5(8) . .
W6 O3P1 W7 91.0(4) . .
As2 O3A2 Co8 133.3(7) . .
As2 O3A2 Co7 122.7(7) . .
Co8 O3A2 Co7 101.9(6) . .
P2 O3P2 W14 127.4(8) . .
P2 O3P2 W15 126.8(7) . .
W14 O3P2 W15 92.6(5) . .
W32 O32T Na6 147.5(8) . .
W13 O3C3 Co3 142.9(7) . .
P3 O3P3 W21 129.8(8) . .
P3 O3P3 W22 128.8(8) . .
W21 O3P3 W22 92.2(5) . .
W34 O34T Na30 146.9(10) . 2_484
P4 O3P4 W29 126.8(7) . .
P4 O3P4 W30 127.6(7) . .
W29 O3P4 W30 91.8(5) . .
P5 O3P5 W36 129.0(7) . .
P5 O3P5 W35 130.2(7) . .
W36 O3P5 W35 90.7(5) . .
W35 O35T Na17 133.5(8) . .
W35 O35T Na3 136.9(7) . .
Na17 O35T Na3 89.2(6) . .
W36 O36T Na3 141.0(7) . 2_584
P6 O3P6 W43 126.6(7) . .
P6 O3P6 W44 126.4(7) . .
W43 O3P6 W44 92.0(4) . .
W3 O37 W7 147.8(8) . .
W43 O3C8 Co8 145.8(7) . .
W3 O38 W8 148.4(8) . .
W40 O40T Na28 93.0(13) . .
P1 O4P1 W8 130.4(7) . .
P1 O4P1 W9 128.2(7) . .
W8 O4P1 W9 91.0(5) . .
P2 O4P2 Co2 123.4(8) . .
P2 O4P2 Co3 123.1(7) . .
Co2 O4P2 Co3 91.5(5) . .
P2 O4P2 Co1 123.9(7) . .
Co2 O4P2 Co1 93.2(5) . .
Co3 O4P2 Co1 93.0(5) . .
W42 O42T Na9 124.6(8) . .
P3 O4P3 W23 129.0(8) . .
P3 O4P3 W24 130.1(8) . .
W23 O4P3 W24 90.4(5) . .
W14 O4C3 Co3 146.5(8) . .
P4 O4P4 Co5 124.4(8) . .
P4 O4P4 Co4 122.7(7) . .
Co5 O4P4 Co4 91.0(5) . .
P4 O4P4 Co6 124.2(7) . .
Co5 O4P4 Co6 92.6(5) . .
Co4 O4P4 Co6 92.6(5) . .
P5 O4P5 W37 127.9(7) . .
P5 O4P5 W38 130.2(7) . .
W37 O4P5 W38 91.5(4) . .
W5 O45 W4 120.3(7) . .
W44 O4C9 Co9 143.9(7) . .
W4 O49 W9 155.4(8) . .
W15 O5C1 Co1 145.9(8) . .
W25 O5C4 Co4 142.5(8) . .
W6 O56 W5 155.7(9) . .
W45 O5C9 Co9 145.0(7) . .
P6 O6P4 Co9 123.8(7) . .
P6 O6P4 Co7 120.8(7) . .
Co9 O6P4 Co7 92.0(4) . .
P6 O6P4 Co8 127.0(7) . .
Co9 O6P4 Co8 91.2(4) . .
Co7 O6P4 Co8 92.4(4) . .
W26 O6C5 Co5 143.9(8) . .
W26 O6C5 Na29 113.8(9) . .
Co5 O6C5 Na29 101.8(8) . .
W7 O67 W6 120.9(7) . .
W27 O7C5 Co5 145.9(8) . .
W8 O78 W7 157.2(8) . .
W28 O8C6 Co6 145.3(7) . .
W9 O89 W8 121.6(7) . .
W29 O9C6 Co6 148.4(7) . .
W11 O101 W10 121.1(7) . .
W10 O105 W15 143.6(7) . .
W11 O112 W12 140.8(8) . .
W12 O123 W13 121.0(7) . .
W14 O134 W13 143.1(8) . .
W14 O145 W15 121.4(7) . .
W16 O164 W24 147.7(8) . .
W17 O167 W16 123.8(8) . .
W16 O168 W18 122.8(7) . .
W16 O169 W19 148.8(8) . .
W17 O170 W20 147.7(8) . .
W17 O171 W21 148.1(8) . .
W18 O178 W17 122.2(8) . .
W18 O182 W22 150.8(9) . .
W18 O183 W23 149.0(7) . .
W20 O190 W19 120.8(8) . .
W19 O194 W24 156.6(9) . .
W19 O195 W25 163.6(9) . .
W21 O201 W20 155.4(9) . .
W21 O201 Na12 106.2(8) . .
W20 O201 Na12 94.2(7) . .
W20 O206 W26 163.7(9) . .
W21 O212 W22 119.9(8) . .
W21 O217 W27 164.9(9) . .
W22 O223 W23 155.0(7) . .
W22 O228 W28 164.0(8) . .
W23 O234 W24 120.4(7) . .
W23 O239 W29 164.3(8) . .
W24 O240 W30 164.4(7) . .
W25 O250 W30 141.3(7) . .
W26 O256 W25 120.5(8) . .
W26 O267 W27 141.8(8) . .
W27 O278 W28 120.0(7) . .
W29 O289 W28 142.8(7) . .
W30 O290 W29 122.0(7) . .
W32 O312 W31 123.7(7) . .
W32 O312 Na1 101.5(6) . .
W31 O312 Na1 98.0(5) . .
W31 O313 W33 123.6(7) . .
W31 O314 W34 148.3(7) . .
W31 O315 W35 147.8(8) . .
W31 O315 Na1 103.7(6) . .
W35 O315 Na1 106.0(6) . .
W33 O323 W32 122.4(6) . .
W33 O323 Na2 97.4(5) . .
W32 O323 Na2 99.2(5) . .
W32 O326 W36 148.6(7) . .
W32 O326 Na1 103.6(5) . .
W36 O326 Na1 105.1(5) . .
W32 O327 W37 148.8(8) . .
W32 O327 Na2 103.9(6) . .
W37 O327 Na2 104.3(6) . .
W33 O338 W38 147.5(7) . .
W33 O338 Na2 105.9(6) . .
W38 O338 Na2 104.1(6) . .
W33 O339 W39 147.7(8) . .
W34 O340 W40 163.0(8) . .
W34 O345 W35 156.6(8) . .
W39 O349 W34 121.0(7) . .
W35 O351 W41 161.9(7) . .
W35 O356 W36 120.7(7) . .
W35 O356 Na1 101.9(5) . .
W36 O356 Na1 103.8(5) . .
W36 O362 W42 163.0(8) . .
W37 O367 W36 156.5(7) . .
W37 O373 W43 162.1(7) . .
W37 O378 W38 120.5(6) . .
W37 O378 Na2 105.2(6) . .
W38 O378 Na2 101.1(5) . .
W38 O384 W44 162.7(7) . .
W38 O389 W39 158.4(8) . .
W39 O395 W45 162.6(8) . .
W40 O401 W41 140.8(7) . .
W45 O405 W40 121.3(6) . .
W45 O405 Na16 116.4(10) . .
W40 O405 Na16 115.9(9) . .
W4 O410 W10 163.0(8) . .
W41 O412 W42 118.7(6) . .
W42 O423 W43 140.2(6) . .
W43 O434 W44 120.7(6) . .
W45 O445 W44 143.5(7) . .
W5 O511 W11 164.5(8) . .
W6 O612 W12 161.9(8) . .
W7 O713 W13 165.1(8) . .
W8 O814 W14 163.7(7) . .
W9 O915 W15 164.5(8) . .
O2W Na1 O12W 90.6(6) . .
O2W Na1 O59W 75.6(8) . .
O12W Na1 O59W 90.0(8) . .
O2W Na1 O315 144.6(6) . .
O12W Na1 O315 86.8(5) . .
O59W Na1 O315 139.6(8) . .
O2W Na1 O326 88.0(5) . .
O12W Na1 O326 150.2(6) . .
O59W Na1 O326 118.3(8) . .
O315 Na1 O326 77.5(5) . .
O2W Na1 O312 135.4(6) . .
O12W Na1 O312 132.1(6) . .
O59W Na1 O312 90.0(8) . .
O315 Na1 O312 63.8(5) . .
O326 Na1 O312 61.9(5) . .
O2W Na1 O356 82.6(5) . .
O12W Na1 O356 88.8(5) . .
O59W Na1 O356 158.1(8) . .
O315 Na1 O356 62.1(4) . .
O326 Na1 O356 61.5(4) . .
O312 Na1 O356 106.8(5) . .
O2W Na1 W31 164.9(5) . .
O12W Na1 W31 102.8(4) . .
O59W Na1 W31 110.7(7) . .
O315 Na1 W31 32.5(3) . .
O326 Na1 W31 77.0(3) . .
O312 Na1 W31 34.6(3) . .
O356 Na1 W31 90.8(3) . .
O2W Na1 W32 106.7(5) . .
O12W Na1 W32 162.2(5) . .
O59W Na1 W32 97.8(7) . .
O315 Na1 W32 76.9(4) . .
O326 Na1 W32 31.8(3) . .
O312 Na1 W32 32.8(3) . .
O356 Na1 W32 89.7(4) . .
W31 Na1 W32 59.48(13) . .
O2W Na1 W35 112.6(5) . .
O12W Na1 W35 77.9(4) . .
O59W Na1 W35 165.2(7) . .
O315 Na1 W35 32.6(3) . .
O326 Na1 W35 75.3(3) . .
O312 Na1 W35 91.9(4) . .
O356 Na1 W35 32.1(3) . .
W31 Na1 W35 64.69(13) . .
W32 Na1 W35 91.67(17) . .
O2W Na1 W36 75.6(4) . .
O12W Na1 W36 119.1(5) . .
O59W Na1 W36 138.7(7) . .
O315 Na1 W36 75.1(4) . .
O326 Na1 W36 32.3(3) . .
O312 Na1 W36 90.2(4) . .
O356 Na1 W36 31.4(3) . .
W31 Na1 W36 91.73(17) . .
W32 Na1 W36 63.61(13) . .
W35 Na1 W36 55.99(11) . .
O6W Na2 O7W 82.5(6) . .
O6W Na2 O1W 117.6(6) . 2_485
O7W Na2 O1W 82.0(6) . 2_485
O6W Na2 O338 83.3(6) . .
O7W Na2 O338 128.6(6) . .
O1W Na2 O338 146.7(6) 2_485 .
O6W Na2 O327 149.8(6) . .
O7W Na2 O327 127.5(6) . .
O1W Na2 O327 74.9(5) 2_485 .
O338 Na2 O327 75.2(5) . .
O6W Na2 O323 125.2(6) . .
O7W Na2 O323 88.8(5) . .
O1W Na2 O323 114.6(5) 2_485 .
O338 Na2 O323 61.1(4) . .
O327 Na2 O323 60.9(4) . .
O6W Na2 O378 91.2(6) . .
O7W Na2 O378 166.3(6) . .
O1W Na2 O378 90.2(5) 2_485 .
O338 Na2 O378 62.1(4) . .
O327 Na2 O378 60.1(4) . .
O323 Na2 O378 104.7(5) . .
O6W Na2 W33 97.4(5) . .
O7W Na2 W33 104.0(5) . .
O1W Na2 W33 145.1(5) 2_485 .
O338 Na2 W33 30.7(3) . .
O327 Na2 W33 74.5(3) . .
O323 Na2 W33 33.3(3) . .
O378 Na2 W33 88.9(3) . .
O6W Na2 W32 155.2(5) . .
O7W Na2 W32 103.4(5) . .
O1W Na2 W32 87.2(4) 2_485 .
O338 Na2 W32 74.2(4) . .
O327 Na2 W32 30.6(3) . .
O323 Na2 W32 33.0(3) . .
O378 Na2 W32 87.3(3) . .
W33 Na2 W32 57.90(13) . .
O6W Na2 W38 76.5(4) . .
O7W Na2 W38 153.7(5) . .
O1W Na2 W38 121.9(4) 2_485 .
O338 Na2 W38 33.5(3) . .
O327 Na2 W38 73.8(3) . .
O323 Na2 W38 90.3(3) . .
O378 Na2 W38 31.7(3) . .
W33 Na2 W38 63.76(12) . .
W32 Na2 W38 89.70(17) . .
O6W Na2 W37 121.0(5) . .
O7W Na2 W37 151.8(5) . .
O1W Na2 W37 73.4(4) 2_485 .
O338 Na2 W37 73.5(3) . .
O327 Na2 W37 32.3(3) . .
O323 Na2 W37 88.9(3) . .
O378 Na2 W37 30.1(3) . .
W33 Na2 W37 89.14(17) . .
W32 Na2 W37 62.38(13) . .
W38 Na2 W37 54.46(10) . .
O6W Na2 Na4 83.5(5) . 2_485
O7W Na2 Na4 82.8(4) . 2_485
O1W Na2 Na4 34.6(4) 2_485 2_485
O338 Na2 Na4 143.5(4) . 2_485
O327 Na2 Na4 101.4(4) . 2_485
O323 Na2 Na4 148.8(4) . 2_485
O378 Na2 Na4 84.4(3) . 2_485
W33 Na2 Na4 173.2(3) . 2_485
W32 Na2 Na4 120.8(3) . 2_485
W38 Na2 Na4 110.1(2) . 2_485
W37 Na2 Na4 84.7(2) . 2_485
O11W Na3 O19W 164.5(8) . 2_584
O11W Na3 O9W 90.2(7) . .
O19W Na3 O9W 87.8(7) 2_584 .
O11W Na3 O4W 87.1(7) . 2_584
O19W Na3 O4W 78.0(7) 2_584 2_584
O9W Na3 O4W 98.0(6) . 2_584
O11W Na3 O36T 83.8(6) . 2_584
O19W Na3 O36T 100.9(6) 2_584 2_584
O9W Na3 O36T 167.6(7) . 2_584
O4W Na3 O36T 92.5(6) 2_584 2_584
O11W Na3 O35T 84.9(7) . .
O19W Na3 O35T 110.3(7) 2_584 .
O9W Na3 O35T 87.7(6) . .
O4W Na3 O35T 170.3(6) 2_584 .
O36T Na3 O35T 81.1(5) 2_584 .
O11W Na3 Na17 41.1(6) . .
O19W Na3 Na17 153.2(7) 2_584 .
O9W Na3 Na17 83.2(5) . .
O4W Na3 Na17 128.2(6) 2_584 .
O36T Na3 Na17 85.1(4) 2_584 .
O35T Na3 Na17 44.4(4) . .
O11W Na3 Na6 126.3(6) . 2_584
O19W Na3 Na6 38.2(5) 2_584 2_584
O9W Na3 Na6 83.9(5) . 2_584
O4W Na3 Na6 41.7(4) 2_584 2_584
O36T Na3 Na6 108.4(4) 2_584 2_584
O35T Na3 Na6 147.5(5) . 2_584
Na17 Na3 Na6 161.8(4) . 2_584
O21W Na4 O74W 160.5(10) . .
O21W Na4 O21T 84.6(6) . .
O74W Na4 O21T 102.6(10) . .
O21W Na4 O1W 89.9(6) . .
O74W Na4 O1W 89.8(10) . .
O21T Na4 O1W 157.4(7) . .
O21W Na4 O3W 111.7(7) . .
O74W Na4 O3W 87.4(9) . .
O21T Na4 O3W 82.3(6) . .
O1W Na4 O3W 79.5(6) . .
O21W Na4 O65W 155.3(10) . .
O74W Na4 O65W 21.7(10) . .
O21T Na4 O65W 80.9(10) . .
O1W Na4 O65W 110.8(10) . .
O3W Na4 O65W 86.2(9) . .
O21W Na4 O16W 79.3(6) . .
O74W Na4 O16W 81.2(9) . .
O21T Na4 O16W 111.9(7) . .
O1W Na4 O16W 88.4(6) . .
O3W Na4 O16W 163.4(7) . .
O65W Na4 O16W 87.6(10) . .
O21W Na4 Na25 48.9(6) . 2_385
O74W Na4 Na25 113.2(9) . 2_385
O21T Na4 Na25 84.0(6) . 2_385
O1W Na4 Na25 108.7(6) . 2_385
O3W Na4 Na25 157.3(7) . 2_385
O65W Na4 Na25 109.3(9) . 2_385
O16W Na4 Na25 38.5(6) . 2_385
O21W Na4 Na12 99.8(6) . .
O74W Na4 Na12 98.9(9) . .
O21T Na4 Na12 52.0(5) . .
O1W Na4 Na12 107.8(5) . .
O3W Na4 Na12 30.7(5) . .
O65W Na4 Na12 87.0(9) . .
O16W Na4 Na12 163.7(6) . .
Na25 Na4 Na12 130.7(6) 2_385 .
O21W Na4 Na2 64.5(5) . 2_485
O74W Na4 Na2 122.0(9) . 2_485
O21T Na4 Na2 124.7(5) . 2_485
O1W Na4 Na2 35.3(4) . 2_485
O3W Na4 Na2 70.0(4) . 2_485
O65W Na4 Na2 140.0(9) . 2_485
O16W Na4 Na2 106.1(5) . 2_485
Na25 Na4 Na2 104.0(4) 2_385 2_485
Na12 Na4 Na2 87.8(4) . 2_485
O21W Na4 Na24 72.9(5) . 2_385
O74W Na4 Na24 90.3(9) . 2_385
O21T Na4 Na24 80.5(5) . 2_385
O1W Na4 Na24 118.7(5) . 2_385
O3W Na4 Na24 161.7(6) . 2_385
O65W Na4 Na24 85.0(9) . 2_385
O16W Na4 Na24 31.5(5) . 2_385
Na25 Na4 Na24 24.3(5) 2_385 2_385
Na12 Na4 Na24 132.6(5) . 2_385
Na2 Na4 Na24 125.7(4) 2_485 2_385
O22W Na5 O13W 96.3(7) . 1_455
O22W Na5 O23T 172.5(8) . .
O13W Na5 O23T 85.3(6) 1_455 .
O22W Na5 O30W 90.4(8) . .
O13W Na5 O30W 172.8(8) 1_455 .
O23T Na5 O30W 87.7(7) . .
O22W Na5 O18W 91.4(7) . .
O13W Na5 O18W 94.4(7) 1_455 .
O23T Na5 O18W 81.2(6) . .
O30W Na5 O18W 83.0(8) . .
O22W Na5 O25W 104.7(8) . .
O13W Na5 O25W 86.3(7) 1_455 .
O23T Na5 O25W 82.7(7) . .
O30W Na5 O25W 94.4(8) . .
O18W Na5 O25W 163.8(8) . .
O22W Na5 Na14 124.7(6) . .
O13W Na5 Na14 138.3(6) 1_455 .
O23T Na5 Na14 53.1(5) . .
O30W Na5 Na14 34.6(6) . .
O18W Na5 Na14 78.8(6) . .
O25W Na5 Na14 89.9(6) . .
O22W Na5 Na6 67.2(5) . 1_455
O13W Na5 Na6 29.9(4) 1_455 1_455
O23T Na5 Na6 115.0(5) . 1_455
O30W Na5 Na6 157.2(6) . 1_455
O18W Na5 Na6 101.2(5) . 1_455
O25W Na5 Na6 87.5(5) . 1_455
Na14 Na5 Na6 168.1(4) . 1_455
O32T Na6 O19W 93.3(7) . .
O32T Na6 O13W 169.3(7) . .
O19W Na6 O13W 86.8(7) . .
O32T Na6 O33W 84.8(8) . .
O19W Na6 O33W 103.9(9) . .
O13W Na6 O33W 105.6(8) . .
O32T Na6 O4W 84.3(6) . .
O19W Na6 O4W 78.2(7) . .
O13W Na6 O4W 85.3(6) . .
O33W Na6 O4W 169.0(8) . .
O32T Na6 O24W 92.3(6) . .
O19W Na6 O24W 172.7(8) . .
O13W Na6 O24W 86.8(7) . .
O33W Na6 O24W 81.1(8) . .
O4W Na6 O24W 97.8(7) . .
O32T Na6 Na3 98.2(5) . 2_584
O19W Na6 Na3 39.0(5) . 2_584
O13W Na6 Na3 75.2(5) . 2_584
O33W Na6 Na3 142.7(8) . 2_584
O4W Na6 Na3 41.2(4) . 2_584
O24W Na6 Na3 135.4(6) . 2_584
O32T Na6 Na5 159.8(5) . 1_655
O19W Na6 Na5 96.2(6) . 1_655
O13W Na6 Na5 30.0(4) . 1_655
O33W Na6 Na5 75.7(7) . 1_655
O4W Na6 Na5 115.1(5) . 1_655
O24W Na6 Na5 79.9(5) . 1_655
Na3 Na6 Na5 100.4(3) 2_584 1_655
O32T Na6 Na22 64.4(7) . .
O19W Na6 Na22 79.2(7) . .
O13W Na6 Na22 126.0(7) . .
O33W Na6 Na22 33.2(8) . .
O4W Na6 Na22 139.9(7) . .
O24W Na6 Na22 107.4(7) . .
Na3 Na6 Na22 116.3(6) 2_584 .
Na5 Na6 Na22 100.0(6) 1_655 .
O64W Na7 O17W 91.0(10) . .
O64W Na7 O10W 86.3(10) . .
O17W Na7 O10W 89.4(7) . .
O64W Na7 O31W 94.6(11) . .
O17W Na7 O31W 101.7(8) . .
O10W Na7 O31W 168.9(9) . .
O64W Na7 O28T 169.4(10) . .
O17W Na7 O28T 79.6(6) . .
O10W Na7 O28T 98.5(6) . .
O31W Na7 O28T 82.5(7) . .
O64W Na7 O20W 96.0(10) . .
O17W Na7 O20W 168.1(8) . .
O10W Na7 O20W 81.6(7) . .
O31W Na7 O20W 87.3(8) . .
O28T Na7 O20W 94.0(7) . .
O64W Na7 Na11 137.0(10) . .
O17W Na7 Na11 99.2(6) . .
O10W Na7 Na11 135.1(6) . .
O31W Na7 Na11 42.5(6) . .
O28T Na7 Na11 41.6(4) . .
O20W Na7 Na11 82.1(6) . .
O64W Na7 Na28 72.0(12) . .
O17W Na7 Na28 26.6(8) . .
O10W Na7 Na28 70.2(9) . .
O31W Na7 Na28 120.6(10) . .
O28T Na7 Na28 100.7(9) . .
O20W Na7 Na28 149.7(9) . .
Na11 Na7 Na28 125.8(8) . .
O10T Na8 O46W 84.4(9) . .
O10T Na8 O32W 175.8(9) . .
O46W Na8 O32W 94.9(10) . .
O10T Na8 O47W 88.0(10) . .
O46W Na8 O47W 170.8(12) . .
O32W Na8 O47W 93.0(11) . .
O10T Na8 O14W 94.7(7) . .
O46W Na8 O14W 83.4(9) . .
O32W Na8 O14W 89.3(8) . .
O47W Na8 O14W 92.0(10) . .
O10T Na8 O26W 87.5(7) . .
O46W Na8 O26W 98.7(10) . .
O32W Na8 O26W 88.6(8) . .
O47W Na8 O26W 86.1(10) . .
O14W Na8 O26W 177.1(9) . .
O10T Na8 Na20 129.8(9) . .
O46W Na8 Na20 145.1(11) . .
O32W Na8 Na20 51.5(9) . .
O47W Na8 Na20 41.8(11) . .
O14W Na8 Na20 86.9(8) . .
O26W Na8 Na20 90.3(8) . .
O8W Na9 O34W 81.9(10) . .
O8W Na9 O42T 94.6(8) . .
O34W Na9 O42T 82.6(8) . .
O8W Na9 O2C2 80.1(7) . .
O34W Na9 O2C2 129.9(10) . .
O42T Na9 O2C2 145.0(8) . .
O8W Na9 O2C 101.7(8) . .
O34W Na9 O2C 167.0(9) . .
O42T Na9 O2C 84.7(6) . .
O2C2 Na9 O2C 63.1(5) . .
O8W Na9 W12 88.0(6) . .
O34W Na9 W12 104.5(8) . .
O42T Na9 W12 172.8(7) . .
O2C2 Na9 W12 29.0(3) . .
O2C Na9 W12 88.2(5) . .
O8W Na9 W42 80.4(6) . .
O34W Na9 W42 97.7(8) . .
O42T Na9 W42 22.5(4) . .
O2C2 Na9 W42 124.4(6) . .
O2C Na9 W42 70.9(4) . .
W12 Na9 W42 153.2(5) . .
O35W Na10 O58W 97.7(12) . .
O35W Na10 O8T 80.7(10) . 2_575
O58W Na10 O8T 88.1(9) . 2_575
O35W Na10 O13T 77.1(10) . .
O58W Na10 O13T 94.7(9) . .
O8T Na10 O13T 157.8(9) 2_575 .
O35W Na10 O29W 96.8(12) . .
O58W Na10 O29W 164.0(12) . .
O8T Na10 O29W 100.8(8) 2_575 .
O13T Na10 O29W 82.0(8) . .
O35W Na10 O7T 170.4(10) . .
O58W Na10 O7T 84.4(9) . .
O8T Na10 O7T 90.0(7) 2_575 .
O13T Na10 O7T 112.1(7) . .
O29W Na10 O7T 82.4(8) . .
O35W Na10 Na21 93.4(11) . 2_575
O58W Na10 Na21 43.1(9) . 2_575
O8T Na10 Na21 45.3(7) 2_575 2_575
O13T Na10 Na21 135.7(8) . 2_575
O29W Na10 Na21 142.3(9) . 2_575
O7T Na10 Na21 81.7(8) . 2_575
O35W Na10 W7 162.3(9) . .
O58W Na10 W7 88.6(9) . .
O8T Na10 W7 116.2(7) 2_575 .
O13T Na10 W7 85.9(5) . .
O29W Na10 W7 75.6(7) . .
O7T Na10 W7 26.4(3) . .
Na21 Na10 W7 102.4(8) 2_575 .
O35W Na10 W13 99.6(9) . .
O58W Na10 W13 96.2(8) . .
O8T Na10 W13 175.6(6) 2_575 .
O13T Na10 W13 22.9(4) . .
O29W Na10 W13 74.7(6) . .
O7T Na10 W13 89.5(5) . .
Na21 Na10 W13 138.9(7) 2_575 .
W7 Na10 W13 63.1(2) . .
O35W Na10 Na15 23.2(9) . 1_655
O58W Na10 Na15 74.6(8) . 1_655
O8T Na10 Na15 81.3(6) 2_575 1_655
O13T Na10 Na15 78.3(6) . 1_655
O29W Na10 Na15 119.6(9) . 1_655
O7T Na10 Na15 157.4(7) . 1_655
Na21 Na10 Na15 77.3(8) 2_575 1_655
W7 Na10 Na15 155.6(5) . 1_655
W13 Na10 Na15 100.7(5) . 1_655
O63W Na11 O28W 87.3(11) . .
O63W Na11 O23W 102.4(11) . .
O28W Na11 O23W 82.2(8) . .
O63W Na11 O27W 169.2(12) . .
O28W Na11 O27W 88.2(9) . .
O23W Na11 O27W 86.7(8) . .
O63W Na11 O28T 80.8(10) . .
O28W Na11 O28T 166.8(9) . .
O23W Na11 O28T 94.9(8) . .
O27W Na11 O28T 104.5(8) . .
O63W Na11 O31W 92.5(10) . .
O28W Na11 O31W 109.1(9) . .
O23W Na11 O31W 161.9(10) . .
O27W Na11 O31W 79.8(8) . .
O28T Na11 O31W 77.2(7) . .
O63W Na11 Na13 46.4(9) . .
O28W Na11 Na13 42.6(7) . .
O23W Na11 Na13 102.1(8) . .
O27W Na11 Na13 126.4(8) . .
O28T Na11 Na13 126.7(7) . .
O31W Na11 Na13 95.6(8) . .
O63W Na11 Na7 77.8(9) . .
O28W Na11 Na7 142.7(8) . .
O23W Na11 Na7 134.1(7) . .
O27W Na11 Na7 100.2(7) . .
O28T Na11 Na7 39.3(4) . .
O31W Na11 Na7 39.2(6) . .
Na13 Na11 Na7 109.2(6) . .
O15W Na12 O3W 89.2(11) . .
O15W Na12 O76W 176.2(15) . .
O3W Na12 O76W 89.8(14) . .
O15W Na12 O9T 90.7(9) . 2_475
O3W Na12 O9T 86.6(9) . 2_475
O76W Na12 O9T 92.9(12) . 2_475
O15W Na12 O20T 97.1(11) . .
O3W Na12 O20T 166.2(11) . .
O76W Na12 O20T 84.7(13) . .
O9T Na12 O20T 81.1(8) 2_475 .
O15W Na12 O201 79.8(9) . .
O3W Na12 O201 128.4(10) . .
O76W Na12 O201 98.0(13) . .
O9T Na12 O201 143.1(11) 2_475 .
O20T Na12 O201 65.1(7) . .
O15W Na12 O5W 52.5(7) . .
O3W Na12 O5W 118.6(10) . .
O76W Na12 O5W 131.1(14) . .
O9T Na12 O5W 54.0(6) 2_475 .
O20T Na12 O5W 58.0(7) . .
O201 Na12 O5W 93.7(8) . .
O15W Na12 W20 87.5(9) . .
O3W Na12 W20 162.9(9) . .
O76W Na12 W20 92.4(12) . .
O9T Na12 W20 110.3(8) 2_475 .
O20T Na12 W20 30.6(5) . .
O201 Na12 W20 34.5(4) . .
O5W Na12 W20 71.9(6) . .
O15W Na12 W21 82.8(8) . .
O3W Na12 W21 99.0(8) . .
O76W Na12 W21 93.7(12) . .
O9T Na12 W21 171.3(9) 2_475 .
O20T Na12 W21 94.0(7) . .
O201 Na12 W21 29.9(4) . .
O5W Na12 W21 117.3(7) . .
W20 Na12 W21 63.9(4) . .
O15W Na12 Na4 84.7(8) . .
O3W Na12 Na4 34.2(6) . .
O76W Na12 Na4 92.4(12) . .
O9T Na12 Na4 120.5(8) 2_475 .
O20T Na12 Na4 158.4(8) . .
O201 Na12 Na4 94.2(6) . .
O5W Na12 Na4 133.9(7) . .
W20 Na12 Na4 128.6(6) . .
W21 Na12 Na4 64.8(4) . .
O28W Na13 O36W 105.5(12) . .
O28W Na13 O71W 161.5(16) . .
O36W Na13 O71W 83.2(13) . .
O28W Na13 O52W 88.7(10) . .
O36W Na13 O52W 114.7(13) . .
O71W Na13 O52W 102.7(14) . .
O28W Na13 O63W 84.4(11) . .
O36W Na13 O63W 88.3(11) . .
O71W Na13 O63W 79.5(14) . .
O52W Na13 O63W 157.0(14) . .
O28W Na13 O73W 79.6(11) . .
O36W Na13 O73W 167.7(15) . .
O71W Na13 O73W 88.9(15) . .
O52W Na13 O73W 76.2(12) . .
O63W Na13 O73W 81.0(13) . .
O28W Na13 Na11 44.3(7) . .
O36W Na13 Na11 108.0(10) . .
O71W Na13 Na11 117.7(13) . .
O52W Na13 Na11 123.6(9) . .
O63W Na13 Na11 41.7(8) . .
O73W Na13 Na11 67.6(10) . .
O28W Na13 Na25 98.5(9) . 2_385
O36W Na13 Na25 26.7(8) . 2_385
O71W Na13 Na25 81.8(11) . 2_385
O52W Na13 Na25 141.2(12) . 2_385
O63W Na13 Na25 61.8(9) . 2_385
O73W Na13 Na25 142.6(12) . 2_385
Na11 Na13 Na25 85.0(6) . 2_385
O28W Na13 Na24 122.8(9) . 2_385
O36W Na13 Na24 31.7(8) . 2_385
O71W Na13 Na24 58.1(10) . 2_385
O52W Na13 Na24 134.2(10) . 2_385
O63W Na13 Na24 66.6(9) . 2_385
O73W Na13 Na24 136.3(12) . 2_385
Na11 Na13 Na24 101.2(6) . 2_385
Na25 Na13 Na24 24.5(5) 2_385 2_385
O28W Na13 Na15 165.4(11) . 2_385
O36W Na13 Na15 73.5(9) . 2_385
O71W Na13 Na15 32.6(11) . 2_385
O52W Na13 Na15 78.8(9) . 2_385
O63W Na13 Na15 110.0(10) . 2_385
O73W Na13 Na15 104.4(11) . 2_385
Na11 Na13 Na15 150.2(8) . 2_385
Na25 Na13 Na15 86.7(6) 2_385 2_385
Na24 Na13 Na15 63.8(5) 2_385 2_385
O83W Na14 O30W 99.5(17) . .
O83W Na14 O84W 70.3(18) . .
O30W Na14 O84W 59.4(11) . .
O83W Na14 O10W 152.4(19) . .
O30W Na14 O10W 87.5(10) . .
O84W Na14 O10W 134.1(14) . .
O83W Na14 O29T 87.3(17) . .
O30W Na14 O29T 172.6(12) . .
O84W Na14 O29T 126.4(13) . .
O10W Na14 O29T 85.2(8) . .
O83W Na14 O78W 106.3(19) . .
O30W Na14 O78W 89.1(12) . .
O84W Na14 O78W 52.7(13) . .
O10W Na14 O78W 100.5(12) . .
O29T Na14 O78W 91.9(11) . .
O83W Na14 O23T 77.4(16) . .
O30W Na14 O23T 77.0(9) . .
O84W Na14 O23T 118.5(11) . .
O10W Na14 O23T 78.2(7) . .
O29T Na14 O23T 101.8(8) . .
O78W Na14 O23T 166.0(12) . .
O83W Na14 Na28 103.9(19) . .
O30W Na14 Na28 135.3(14) . .
O84W Na14 Na28 93.8(14) . .
O10W Na14 Na28 88.9(12) . .
O29T Na14 Na28 44.2(10) . .
O78W Na14 Na28 48.1(13) . .
O23T Na14 Na28 145.0(12) . .
O83W Na14 Na18 55.2(16) . .
O30W Na14 Na18 106.6(10) . .
O84W Na14 Na18 47.3(10) . .
O10W Na14 Na18 147.7(10) . .
O29T Na14 Na18 79.6(8) . .
O78W Na14 Na18 52.3(11) . .
O23T Na14 Na18 132.6(9) . .
Na28 Na14 Na18 60.5(11) . .
O83W Na14 Na5 88.7(16) . .
O30W Na14 Na5 37.7(7) . .
O84W Na14 Na5 88.5(10) . .
O10W Na14 Na5 80.5(7) . .
O29T Na14 Na5 140.6(8) . .
O78W Na14 Na5 126.7(11) . .
O23T Na14 Na5 39.3(4) . .
Na28 Na14 Na5 167.2(12) . .
Na18 Na14 Na5 128.1(7) . .
O83W Na14 Na18 5.8(15) . 2_484
O30W Na14 Na18 104.6(9) . 2_484
O84W Na14 Na18 75.5(11) . 2_484
O10W Na14 Na18 148.4(10) . 2_484
O29T Na14 Na18 82.0(8) . 2_484
O78W Na14 Na18 108.6(11) . 2_484
O23T Na14 Na18 76.4(7) . 2_484
Na28 Na14 Na18 101.5(12) . 2_484
Na18 Na14 Na18 56.7(8) . 2_484
Na5 Na14 Na18 91.3(6) . 2_484
O35W Na15 O17T 168.2(16) 1_455 .
O35W Na15 O71W 83.2(15) 1_455 2_385
O17T Na15 O71W 85.8(13) . 2_385
O35W Na15 O90W 97.2(17) 1_455 .
O17T Na15 O90W 94.2(15) . .
O71W Na15 O90W 174.9(19) 2_385 .
O35W Na15 O60W 82.7(13) 1_455 .
O17T Na15 O60W 102.1(12) . .
O71W Na15 O60W 93.0(14) 2_385 .
O90W Na15 O60W 82.1(16) . .
O35W Na15 W17 167.0(13) 1_455 .
O17T Na15 W17 23.6(5) . .
O71W Na15 W17 109.3(12) 2_385 .
O90W Na15 W17 70.6(14) . .
O60W Na15 W17 99.7(10) . .
O35W Na15 Na13 81.6(10) 1_455 2_385
O17T Na15 Na13 91.4(8) . 2_385
O71W Na15 Na13 32.5(10) 2_385 2_385
O90W Na15 Na13 142.5(15) . 2_385
O60W Na15 Na13 60.5(9) . 2_385
W17 Na15 Na13 110.8(6) . 2_385
O35W Na15 Na10 24.1(9) 1_455 1_455
O17T Na15 Na10 167.3(10) . 1_455
O71W Na15 Na10 106.9(12) 2_385 1_455
O90W Na15 Na10 73.2(14) . 1_455
O60W Na15 Na10 77.6(9) . 1_455
W17 Na15 Na10 143.8(7) . 1_455
Na13 Na15 Na10 99.3(5) 2_385 1_455
O55W Na16 O405 140.7(16) . .
O55W Na16 O72W 97.7(14) . .
O405 Na16 O72W 112.0(14) . .
O55W Na16 O64W 97.0(14) . .
O405 Na16 O64W 93.0(12) . .
O72W Na16 O64W 115.3(15) . .
O55W Na16 Na27 60.4(12) . .
O405 Na16 Na27 143.3(13) . .
O72W Na16 Na27 37.3(11) . .
O64W Na16 Na27 116.8(12) . .
O79W Na17 O11W 141.0(14) . .
O79W Na17 O42W 96.9(13) . .
O11W Na17 O42W 111.3(9) . .
O79W Na17 O35T 127.0(13) . .
O11W Na17 O35T 84.8(8) . .
O42W Na17 O35T 81.4(7) . .
O79W Na17 O12W 84.6(12) . .
O11W Na17 O12W 85.2(7) . .
O42W Na17 O12W 147.7(9) . .
O35T Na17 O12W 72.4(6) . .
O79W Na17 O16T 86.8(12) . 2_484
O11W Na17 O16T 73.3(7) . 2_484
O42W Na17 O16T 79.2(7) . 2_484
O35T Na17 O16T 142.8(8) . 2_484
O12W Na17 O16T 133.0(8) . 2_484
O79W Na17 Na3 165.3(12) . .
O11W Na17 Na3 38.9(5) . .
O42W Na17 Na3 94.8(7) . .
O35T Na17 Na3 46.4(4) . .
O12W Na17 Na3 80.7(5) . .
O16T Na17 Na3 104.1(6) 2_484 .
O83W Na18 O66W 105.4(18) 2_484 .
O83W Na18 O44W 86.9(16) 2_484 2_484
O66W Na18 O44W 78.6(13) . 2_484
O83W Na18 O84W 123.8(17) 2_484 .
O66W Na18 O84W 112.7(17) . .
O44W Na18 O84W 139.1(15) 2_484 .
O83W Na18 O78W 162.9(17) 2_484 .
O66W Na18 O78W 75.6(14) . .
O44W Na18 O78W 109.8(13) 2_484 .
O84W Na18 O78W 44.3(11) . .
O83W Na18 Na28 135.1(17) 2_484 .
O66W Na18 Na28 32.3(13) . .
O44W Na18 Na28 93.9(13) 2_484 .
O84W Na18 Na28 82.5(14) . .
O78W Na18 Na28 43.3(12) . .
O83W Na18 Na18 57.2(14) 2_484 2_484
O66W Na18 Na18 97.5(14) . 2_484
O44W Na18 Na18 141.8(18) 2_484 2_484
O84W Na18 Na18 77.8(12) . 2_484
O78W Na18 Na18 105.8(14) . 2_484
Na28 Na18 Na18 102.7(14) . 2_484
O83W Na18 Na14 121.9(15) 2_484 .
O66W Na18 Na14 76.9(12) . .
O44W Na18 Na14 146.2(13) 2_484 .
O84W Na18 Na14 39.9(9) . .
O78W Na18 Na14 41.2(9) . .
Na28 Na18 Na14 53.8(10) . .
Na18 Na18 Na14 64.9(9) 2_484 .
O83W Na18 Na14 4.3(11) 2_484 2_484
O66W Na18 Na14 109.5(13) . 2_484
O44W Na18 Na14 86.8(10) 2_484 2_484
O84W Na18 Na14 121.7(12) . 2_484
O78W Na18 Na14 163.4(12) . 2_484
Na28 Na18 Na14 139.3(12) . 2_484
Na18 Na18 Na14 58.3(9) 2_484 2_484
Na14 Na18 Na14 123.3(8) . 2_484
O5W Na19 O61W 110.6(17) . 2_475
O5W Na19 O75W 116.7(17) . .
O61W Na19 O75W 96.0(16) 2_475 .
O5W Na19 Na26 66.5(11) . .
O61W Na19 Na26 152.0(17) 2_475 .
O75W Na19 Na26 110.3(14) . .
O87W Na20 O47W 80(2) . .
O87W Na20 O48W 90.7(19) . 1_545
O47W Na20 O48W 81.2(15) . 1_545
O87W Na20 O32W 166(2) . .
O47W Na20 O32W 86.8(15) . .
O48W Na20 O32W 84.6(13) 1_545 .
O87W Na20 Na8 123.0(19) . .
O47W Na20 Na8 43.6(11) . .
O48W Na20 Na8 76.4(11) 1_545 .
O32W Na20 Na8 43.4(8) . .
O58W Na21 O70W 94.9(16) 2_575 .
O58W Na21 O8T 84.4(12) 2_575 .
O70W Na21 O8T 82.2(14) . .
O58W Na21 O61W 178.0(19) 2_575 .
O70W Na21 O61W 83.2(15) . .
O8T Na21 O61W 94.8(14) . .
O58W Na21 Na10 41.6(9) 2_575 2_575
O70W Na21 Na10 84.2(12) . 2_575
O8T Na21 Na10 43.1(6) . 2_575
O61W Na21 Na10 137.4(14) . 2_575
O58W Na21 W8 106.4(12) 2_575 .
O70W Na21 W8 86.1(13) . .
O8T Na21 W8 22.7(5) . .
O61W Na21 W8 73.0(11) . .
Na10 Na21 W8 65.6(6) 2_575 .
O33W Na22 O92W 141.0(19) . .
O33W Na22 O48W 113.5(17) . .
O92W Na22 O48W 97.9(17) . .
O33W Na22 O59W 111.6(15) . .
O92W Na22 O59W 95.3(17) . .
O48W Na22 O59W 80.5(12) . .
O33W Na22 Na6 30.5(7) . .
O92W Na22 Na6 159.0(18) . .
O48W Na22 Na6 102.2(12) . .
O59W Na22 Na6 82.1(10) . .
O45W Na23 O93W 85.1(17) . .
O45W Na23 O85W 90.8(18) . .
O93W Na23 O85W 107(2) . .
O45W Na23 Na26 102.1(15) . .
O93W Na23 Na26 44.7(14) . .
O85W Na23 Na26 65.5(15) . .
O45W Na23 Na29 82.6(13) . .
O93W Na23 Na29 11.3(12) . .
O85W Na23 Na29 117.5(17) . .
Na26 Na23 Na29 55.8(10) . .
Na25 Na24 O16W 65.7(11) . 2_385
Na25 Na24 O36W 52.2(12) . 2_385
O16W Na24 O36W 83.2(10) 2_385 2_385
Na25 Na24 O62W 125.0(16) . .
O16W Na24 O62W 79.3(12) 2_385 .
O36W Na24 O62W 160.7(16) 2_385 .
Na25 Na24 O82W 41.3(13) . .
O16W Na24 O82W 94.4(11) 2_385 .
O36W Na24 O82W 82.5(12) 2_385 .
O62W Na24 O82W 106.6(15) . .
Na25 Na24 O17T 140.0(14) . .
O16W Na24 O17T 105.2(10) 2_385 .
O36W Na24 O17T 88.9(10) 2_385 .
O62W Na24 O17T 88.1(12) . .
O82W Na24 O17T 157.5(12) . .
Na25 Na24 O80W 117.9(16) . 2_385
O16W Na24 O80W 172.9(13) 2_385 2_385
O36W Na24 O80W 103.8(13) 2_385 2_385
O62W Na24 O80W 93.9(15) . 2_385
O82W Na24 O80W 85.8(14) . 2_385
O17T Na24 O80W 76.1(11) . 2_385
Na25 Na24 Na13 65.8(11) . 2_385
O16W Na24 Na13 114.6(8) 2_385 2_385
O36W Na24 Na13 32.0(8) 2_385 2_385
O62W Na24 Na13 166.0(13) . 2_385
O82W Na24 Na13 75.3(10) . 2_385
O17T Na24 Na13 86.4(6) . 2_385
O80W Na24 Na13 72.3(11) 2_385 2_385
Na25 Na24 Na4 61.3(10) . 2_385
O16W Na24 Na4 33.7(5) 2_385 2_385
O36W Na24 Na4 102.9(9) 2_385 2_385
O62W Na24 Na4 65.9(11) . 2_385
O82W Na24 Na4 70.4(9) . 2_385
O17T Na24 Na4 132.0(8) . 2_385
O80W Na24 Na4 141.2(12) 2_385 2_385
Na13 Na24 Na4 126.6(6) 2_385 2_385
O82W Na25 Na24 95.5(19) . .
O82W Na25 O36W 130(2) . 2_385
Na24 Na25 O36W 83.2(15) . 2_385
O82W Na25 O16W 129.6(18) . 2_385
Na24 Na25 O16W 71.5(11) . 2_385
O36W Na25 O16W 97.9(15) 2_385 2_385
O82W Na25 O50W 97.4(17) . 2_385
Na24 Na25 O50W 157.6(17) . 2_385
O36W Na25 O50W 74.4(13) 2_385 2_385
O16W Na25 O50W 112.8(13) 2_385 2_385
O82W Na25 O21W 80.2(16) . 2_385
Na24 Na25 O21W 134.7(14) . 2_385
O36W Na25 O21W 133.5(15) 2_385 2_385
O16W Na25 O21W 77.1(9) 2_385 2_385
O50W Na25 O21W 65.9(9) 2_385 2_385
O82W Na25 Na4 92.0(15) . 2_385
Na24 Na25 Na4 94.4(11) . 2_385
O36W Na25 Na4 138.4(14) 2_385 2_385
O16W Na25 Na4 43.5(6) 2_385 2_385
O50W Na25 Na4 103.4(10) 2_385 2_385
O21W Na25 Na4 41.5(5) 2_385 2_385
O82W Na25 Na13 95.2(15) . 2_385
Na24 Na25 Na13 89.8(12) . 2_385
O36W Na25 Na13 34.7(10) 2_385 2_385
O16W Na25 Na13 131.9(11) 2_385 2_385
O50W Na25 Na13 70.9(9) 2_385 2_385
O21W Na25 Na13 135.4(9) 2_385 2_385
Na4 Na25 Na13 171.3(9) 2_385 2_385
O93W Na26 O56W 153(2) . .
O93W Na26 O26T 80.5(17) . .
O56W Na26 O26T 88.0(15) . .
O93W Na26 Na26 93(2) . 2_475
O56W Na26 Na26 112(2) . 2_475
O26T Na26 Na26 136(2) . 2_475
O93W Na26 Na23 47.1(15) . .
O56W Na26 Na23 114.9(17) . .
O26T Na26 Na23 106.3(15) . .
Na26 Na26 Na23 100.1(18) 2_475 .
O93W Na26 Na29 22.7(13) . .
O56W Na26 Na29 158.4(18) . .
O26T Na26 Na29 70.7(11) . .
Na26 Na26 Na29 86.5(17) 2_475 .
Na23 Na26 Na29 69.7(11) . .
O93W Na26 Na19 133.0(19) . .
O56W Na26 Na19 54.8(12) . .
O26T Na26 Na19 58.7(11) . .
Na26 Na26 Na19 100.4(18) 2_475 .
Na23 Na26 Na19 159.5(15) . .
Na29 Na26 Na19 113.2(13) . .
O91W Na27 O72W 79(2) . .
O91W Na27 O89W 90(2) . .
O72W Na27 O89W 76.4(17) . .
O91W Na27 Na16 52.7(16) . .
O72W Na27 Na16 43.0(12) . .
O89W Na27 Na16 51.2(13) . .
O66W Na28 O17W 163(3) . .
O66W Na28 O29T 82(2) . .
O17W Na28 O29T 88.6(19) . .
O66W Na28 O0C7 95(2) . .
O17W Na28 O0C7 79.4(17) . .
O29T Na28 O0C7 131(2) . .
O66W Na28 O78W 93(2) . .
O17W Na28 O78W 103(2) . .
O29T Na28 O78W 95(2) . .
O0C7 Na28 O78W 133(2) . .
O66W Na28 O40T 84(2) . .
O17W Na28 O40T 108(2) . .
O29T Na28 O40T 160(2) . .
O0C7 Na28 O40T 65.1(13) . .
O78W Na28 O40T 70.4(16) . .
O66W Na28 W40 97(2) . .
O17W Na28 W40 88.0(16) . .
O29T Na28 W40 165(2) . .
O0C7 Na28 W40 33.7(7) . .
O78W Na28 W40 99.9(18) . .
O40T Na28 W40 32.9(7) . .
O66W Na28 Na14 92(2) . .
O17W Na28 Na14 93.1(17) . .
O29T Na28 Na14 47.9(11) . .
O0C7 Na28 Na14 173(2) . .
O78W Na28 Na14 47.8(12) . .
O40T Na28 Na14 117.8(18) . .
W40 Na28 Na14 147.1(18) . .
O66W Na28 Na18 38.0(14) . .
O17W Na28 Na18 156(2) . .
O29T Na28 Na18 85.1(16) . .
O0C7 Na28 Na18 121.5(19) . .
O78W Na28 Na18 55.1(14) . .
O40T Na28 Na18 74.8(14) . .
W40 Na28 Na18 103.6(15) . .
Na14 Na28 Na18 65.7(11) . .
O66W Na28 W29 91.2(19) . .
O17W Na28 W29 75.8(14) . .
O29T Na28 W29 19.7(7) . .
O0C7 Na28 W29 113.0(17) . .
O78W Na28 W29 112.4(18) . .
O40T Na28 W29 175(2) . .
W40 Na28 W29 146.2(16) . .
Na14 Na28 W29 64.7(10) . .
Na18 Na28 W29 102.9(13) . .
O66W Na28 Na7 160(2) . .
O17W Na28 Na7 28.1(9) . .
O29T Na28 Na7 82.2(15) . .
O0C7 Na28 Na7 104.2(16) . .
O78W Na28 Na7 76.0(15) . .
O40T Na28 Na7 107.2(16) . .
W40 Na28 Na7 101.3(13) . .
Na14 Na28 Na7 68.5(10) . .
Na18 Na28 Na7 127.9(15) . .
W29 Na28 Na7 78.0(10) . .
O93W Na29 O51W 171(3) . .
O93W Na29 O15T 93(2) . .
O51W Na29 O15T 95.9(13) . .
O93W Na29 O6C5 91(2) . .
O51W Na29 O6C5 82.3(12) . .
O15T Na29 O6C5 150.2(13) . .
O93W Na29 O5C 80(2) . .
O51W Na29 O5C 103.0(13) . .
O15T Na29 O5C 87.2(10) . .
O6C5 Na29 O5C 64.5(8) . .
O93W Na29 Na26 36(2) . .
O51W Na29 Na26 136.2(15) . .
O15T Na29 Na26 110.6(12) . .
O6C5 Na29 Na26 89.9(11) . .
O5C Na29 Na26 112.2(12) . .
O93W Na29 W15 109(2) . .
O51W Na29 W15 80.7(11) . .
O15T Na29 W15 23.7(5) . .
O6C5 Na29 W15 129.0(10) . .
O5C Na29 W15 73.2(7) . .
Na26 Na29 W15 133.3(11) . .
O93W Na29 W26 83(2) . .
O51W Na29 W26 88.0(11) . .
O15T Na29 W26 174.0(12) . .
O6C5 Na29 W26 25.9(4) . .
O5C Na29 W26 87.5(8) . .
Na26 Na29 W26 69.0(8) . .
W15 Na29 W26 154.6(9) . .
O93W Na29 Na23 18.2(19) . .
O51W Na29 Na23 168.6(15) . .
O15T Na29 Na23 81.0(10) . .
O6C5 Na29 Na23 94.9(10) . .
O5C Na29 Na23 66.0(9) . .
Na26 Na29 Na23 54.5(10) . .
W15 Na29 Na23 92.7(8) . .
W26 Na29 Na23 94.3(8) . .
O42W Na30 O88W 97.8(18) 2_484 .
O42W Na30 O34T 91.4(12) 2_484 2_484
O88W Na30 O34T 76.3(16) . 2_484
O42W Na30 O24T 76.2(11) 2_484 .
O88W Na30 O24T 171(2) . .
O34T Na30 O24T 109.8(12) 2_484 .
Na4 O1W Na2 110.1(6) . 2_485
Na12 O3W Na4 115.1(9) . .
Na3 O4W Na6 97.1(7) 2_584 .
Na19 O5W Na12 138.1(12) . .
Na14 O10W Na7 124.9(9) . .
Na3 O11W Na17 99.9(9) . .
Na1 O12W Na17 124.0(8) . .
Na6 O13W Na5 120.1(8) . 1_655
Na25 O16W Na24 42.9(9) 2_385 2_385
Na25 O16W Na4 98.0(10) 2_385 .
Na24 O16W Na4 114.8(9) 2_385 .
Na28 O17W Na7 125.3(15) . .
Na6 O19W Na3 102.8(8) . 2_584
Na4 O21W Na25 89.6(7) . 2_385
Na13 O28W Na11 93.1(10) . .
Na14 O30W Na5 107.7(11) . .
Na7 O31W Na11 98.3(9) . .
Na8 O32W Na20 85.1(12) . .
Na6 O33W Na22 116.4(13) . .
Na15 O35W Na10 132.8(17) 1_655 .
Na25 O36W Na24 44.6(11) 2_385 2_385
Na25 O36W Na13 118.6(16) 2_385 .
Na24 O36W Na13 116.3(14) 2_385 .
Na30 O42W Na17 133.8(12) 2_484 .
Na20 O47W Na8 94.6(15) . .
Na20 O48W Na22 123.4(16) 1_565 .
Na10 O58W Na21 95.3(13) . 2_575
Na1 O59W Na22 131.5(15) . .
Na19 O61W Na21 124.5(17) 2_475 .
O69W O62W Na24 138(3) . .
Na11 O63W Na13 91.9(12) . .
Na7 O64W Na16 120.5(14) . .
O74W O65W Na4 76(3) . .
Na28 O66W Na18 110(2) . .
Na13 O71W Na15 114.9(18) . 2_385
Na27 O72W Na16 99.7(18) . .
O65W O74W Na4 83(3) . .
Na14 O78W Na28 84.1(17) . .
Na14 O78W Na18 86.6(13) . .
Na28 O78W Na18 81.6(17) . .
Na25 O82W Na24 43.2(13) . .
Na14 O83W Na18 170(3) . 2_484
Na14 O84W Na18 92.8(14) . .
Na29 O93W Na26 121(3) . .
Na29 O93W Na23 151(3) . .
Na26 O93W Na23 88(2) . .

loop_
_geom_bond_atom_site_label_1
_geom_bond_atom_site_label_2
_geom_bond_distance
_geom_bond_site_symmetry_2
W1 O1T 1.710(16) .
W1 O14 1.848(13) .
W1 O19 1.879(14) .
W1 O13 1.918(14) .
W1 O12 1.958(15) .
W1 O1P1 2.372(13) .
W2 O2T 1.738(16) .
W2 O25 1.848(13) .
W2 O26 1.870(14) .
W2 O12 1.883(15) .
W2 O23 1.940(15) .
W2 O1P1 2.374(13) .
W3 O3T 1.700(15) .
W3 O38 1.861(13) .
W3 O37 1.883(14) .
W3 O13 1.944(14) .
W3 O23 1.948(15) .
W3 O1P1 2.351(13) .
W4 O4T 1.739(14) .
W4 O410 1.804(13) .
W4 O49 1.882(14) .
W4 O45 1.929(14) .
W4 O14 1.986(13) .
W4 O2P1 2.337(14) .
W5 O5T 1.733(15) .
W5 O511 1.780(13) .
W5 O56 1.895(14) .
W5 O45 1.919(14) .
W5 O25 2.020(13) .
W5 O2P1 2.340(14) .
W6 O6T 1.734(15) .
W6 O612 1.806(13) .
W6 O56 1.879(14) .
W6 O67 1.927(13) .
W6 O26 2.004(14) .
W6 O3P1 2.328(13) .
W7 O7T 1.736(14) .
W7 O713 1.806(13) .
W7 O78 1.893(14) .
W7 O67 1.917(14) .
W7 O37 1.996(14) .
W7 O3P1 2.357(13) .
W7 Na10 3.659(16) .
W8 O8T 1.723(15) .
W8 O814 1.803(12) .
W8 O78 1.878(14) .
W8 O89 1.929(13) .
W8 O38 2.014(13) .
W8 O4P1 2.315(13) .
W8 Na21 3.70(3) .
W9 O9T 1.726(15) .
W9 O915 1.794(13) .
W9 O49 1.896(14) .
W9 O89 1.903(13) .
W9 O19 1.995(14) .
W9 O4P1 2.374(13) .
W10 O10T 1.706(14) .
W10 O0C1 1.775(13) .
W10 O105 1.895(13) .
W10 O101 1.948(15) .
W10 O410 2.066(13) .
W10 O1P2 2.319(12) .
W11 O11T 1.723(17) .
W11 O1C2 1.737(13) .
W11 O112 1.909(14) .
W11 O101 1.925(14) .
W11 O511 2.091(13) .
W11 O1P2 2.336(13) .
W12 O12T 1.737(16) .
W12 O2C2 1.781(13) .
W12 O123 1.909(14) .
W12 O112 1.911(14) .
W12 O612 2.086(13) .
W12 O2P2 2.342(14) .
W12 Na9 3.489(12) .
W13 O13T 1.711(14) .
W13 O3C3 1.769(12) .
W13 O134 1.896(14) .
W13 O123 1.946(14) .
W13 O713 2.067(13) .
W13 O2P2 2.346(13) .
W13 Na10 3.678(13) .
W14 O14T 1.740(14) .
W14 O4C3 1.769(13) .
W14 O134 1.894(14) .
W14 O145 1.925(13) .
W14 O814 2.068(12) .
W14 O3P2 2.314(14) .
W15 O15T 1.748(14) .
W15 O5C1 1.753(13) .
W15 O105 1.907(13) .
W15 O145 1.937(13) .
W15 O915 2.063(13) .
W15 O3P2 2.343(13) .
W15 Na29 3.68(3) .
W16 O16T 1.724(15) .
W16 O164 1.855(14) .
W16 O169 1.860(14) .
W16 O168 1.928(13) .
W16 O167 1.960(16) .
W16 O1P3 2.364(12) .
W17 O17T 1.738(15) .
W17 O171 1.848(14) .
W17 O170 1.850(14) .
W17 O167 1.926(16) .
W17 O178 1.947(15) .
W17 O1P3 2.362(13) .
W17 Na15 3.60(2) .
W18 O18T 1.711(15) .
W18 O182 1.879(14) .
W18 O183 1.897(13) .
W18 O178 1.935(16) .
W18 O168 1.959(13) .
W18 O1P3 2.344(12) .
W19 O19T 1.726(15) .
W19 O195 1.808(14) .
W19 O194 1.879(14) .
W19 O190 1.934(16) .
W19 O169 2.007(13) .
W19 O2P3 2.357(14) .
W20 O20T 1.738(17) .
W20 O206 1.789(14) .
W20 O201 1.902(15) .
W20 O190 1.910(16) .
W20 O170 2.031(14) .
W20 O2P3 2.341(14) .
W20 Na12 3.35(2) .
W21 O21T 1.725(17) .
W21 O217 1.789(14) .
W21 O201 1.884(14) .
W21 O212 1.923(15) .
W21 O171 2.042(13) .
W21 O3P3 2.309(14) .
W21 Na12 3.629(19) .
W22 O22T 1.695(15) .
W22 O228 1.803(13) .
W22 O223 1.882(13) .
W22 O212 1.940(16) .
W22 O182 1.968(14) .
W22 O3P3 2.330(13) .
W23 O23T 1.722(15) .
W23 O239 1.807(12) .
W23 O223 1.898(13) .
W23 O234 1.908(14) .
W23 O183 1.965(13) .
W23 O4P3 2.345(13) .
W24 O24T 1.739(17) .
W24 O240 1.791(12) .
W24 O194 1.896(14) .
W24 O234 1.938(14) .
W24 O164 2.028(14) .
W24 O4P3 2.360(13) .
W25 O25T 1.748(17) .
W25 O5C4 1.781(13) .
W25 O250 1.907(13) .
W25 O256 1.933(16) .
W25 O195 2.070(14) .
W25 O1P4 2.349(13) .
W26 O26T 1.712(18) .
W26 O6C5 1.766(14) .
W26 O267 1.871(15) .
W26 O256 1.930(16) .
W26 O206 2.099(14) .
W26 O1P4 2.342(13) .
W26 Na29 3.69(3) .
W27 O27T 1.747(17) .
W27 O7C5 1.766(14) .
W27 O278 1.925(14) .
W27 O267 1.928(15) .
W27 O217 2.109(14) .
W27 O2P4 2.312(14) .
W28 O28T 1.727(14) .
W28 O8C6 1.767(12) .
W28 O289 1.913(13) .
W28 O278 1.944(14) .
W28 O228 2.064(13) .
W28 O2P4 2.342(13) .
W29 O29T 1.742(13) .
W29 O9C6 1.772(12) .
W29 O289 1.904(13) .
W29 O290 1.926(13) .
W29 O239 2.040(12) .
W29 O3P4 2.322(13) .
W29 Na28 3.72(5) .
W30 O30T 1.712(16) .
W30 O0C4 1.752(13) .
W30 O250 1.913(13) .
W30 O290 1.917(12) .
W30 O240 2.082(12) .
W30 O3P4 2.359(13) .
W31 O31T 1.718(14) .
W31 O314 1.836(12) .
W31 O315 1.894(13) .
W31 O313 1.907(13) .
W31 O312 1.962(13) .
W31 O1P5 2.388(12) .
W31 Na1 3.424(8) .
W32 O32T 1.729(13) .
W32 O327 1.865(14) .
W32 O326 1.887(12) .
W32 O312 1.925(13) .
W32 O323 1.962(13) .
W32 O1P5 2.380(12) .
W32 Na1 3.486(8) .
W32 Na2 3.558(9) .
W33 O33T 1.730(14) .
W33 O339 1.841(13) .
W33 O338 1.853(13) .
W33 O323 1.934(12) .
W33 O313 1.967(13) .
W33 O1P5 2.356(12) .
W33 Na2 3.494(8) .
W34 O34T 1.719(14) .
W34 O340 1.809(13) .
W34 O345 1.877(14) .
W34 O349 1.932(14) .
W34 O314 2.032(12) .
W34 O2P5 2.348(12) .
W35 O35T 1.754(14) .
W35 O351 1.801(12) .
W35 O345 1.896(13) .
W35 O356 1.929(12) .
W35 O315 1.991(13) .
W35 O3P5 2.360(13) .
W35 Na1 3.549(7) .
W36 O36T 1.712(12) .
W36 O362 1.817(13) .
W36 O367 1.905(12) .
W36 O356 1.932(13) .
W36 O326 1.992(12) .
W36 O3P5 2.356(13) .
W36 Na1 3.597(7) .
W37 O37T 1.733(13) .
W37 O373 1.793(12) .
W37 O367 1.865(12) .
W37 O378 1.914(13) .
W37 O327 2.031(13) .
W37 O4P5 2.326(12) .
W37 Na2 3.686(8) .
W38 O38T 1.716(13) .
W38 O384 1.809(12) .
W38 O389 1.884(13) .
W38 O378 1.926(12) .
W38 O338 2.047(13) .
W38 O4P5 2.328(13) .
W38 Na2 3.596(7) .
W39 O39T 1.716(14) .
W39 O395 1.791(13) .
W39 O389 1.885(13) .
W39 O349 1.905(14) .
W39 O339 2.033(13) .
W39 O2P5 2.349(13) .
W40 O40T 1.724(13) .
W40 O0C7 1.766(12) .
W40 O401 1.908(13) .
W40 O405 1.954(13) .
W40 O340 2.051(13) .
W40 O1P6 2.359(12) .
W40 Na28 3.17(5) .
W41 O1C7 1.733(12) .
W41 O41T 1.734(14) .
W41 O401 1.911(13) .
W41 O412 1.948(12) .
W41 O351 2.068(12) .
W41 O2P6 2.356(12) .
W42 O42T 1.730(13) .
W42 O2C8 1.750(12) .
W42 O423 1.904(12) .
W42 O412 1.950(12) .
W42 O362 2.091(13) .
W42 O2P6 2.299(12) .
W42 Na9 3.725(14) .
W43 O43T 1.744(12) .
W43 O3C8 1.770(11) .
W43 O434 1.927(12) .
W43 O423 1.934(12) .
W43 O373 2.107(12) .
W43 O3P6 2.305(12) .
W44 O44T 1.737(14) .
W44 O4C9 1.765(12) .
W44 O445 1.894(12) .
W44 O434 1.930(11) .
W44 O384 2.086(12) .
W44 O3P6 2.355(13) .
W45 O45T 1.742(13) .
W45 O5C9 1.764(13) .
W45 O445 1.894(12) .
W45 O405 1.925(13) .
W45 O395 2.080(13) .
W45 O1P6 2.323(12) .
P1 O2P1 1.527(14) .
P1 O4P1 1.530(14) .
P1 O3P1 1.544(13) .
P1 O1P1 1.600(14) .
P2 O2P2 1.536(14) .
P2 O1P2 1.538(13) .
P2 O3P2 1.545(15) .
P2 O4P2 1.576(13) .
P3 O2P3 1.517(15) .
P3 O4P3 1.537(14) .
P3 O3P3 1.555(14) .
P3 O1P3 1.623(13) .
P4 O3P4 1.521(13) .
P4 O1P4 1.528(13) .
P4 O2P4 1.540(14) .
P4 O4P4 1.570(13) .
P5 O3P5 1.514(14) .
P5 O2P5 1.542(13) .
P5 O4P5 1.545(13) .
P5 O1P5 1.600(13) .
P6 O1P6 1.527(12) .
P6 O2P6 1.550(13) .
P6 O3P6 1.552(13) .
P6 O6P4 1.565(12) .
Co1 O0C1 2.053(13) .
Co1 O1A1 2.062(12) .
Co1 O5C1 2.065(14) .
Co1 O1A2 2.077(14) .
Co1 O1 2.146(13) .
Co1 O4P2 2.268(13) .
Co2 O1C2 2.045(13) .
Co2 O1A2 2.071(13) .
Co2 O2C2 2.071(13) .
Co2 O2 2.088(13) .
Co2 O2C 2.126(16) .
Co2 O4P2 2.166(14) .
Co3 O4C3 2.014(14) .
Co3 O2 2.055(13) .
Co3 O1A1 2.080(12) .
Co3 O3C3 2.080(13) .
Co3 O3C 2.134(14) .
Co3 O4P2 2.185(13) .
Co4 O0C4 2.030(14) .
Co4 O1 2.054(13) .
Co4 O2A2 2.076(13) .
Co4 O5C4 2.082(14) .
Co4 O4C 2.135(14) .
Co4 O4P4 2.217(13) .
Co5 O7C5 2.062(14) .
Co5 O1 2.078(13) .
Co5 O2A1 2.089(13) .
Co5 O6C5 2.097(14) .
Co5 O5C 2.111(15) .
Co5 O4P4 2.175(13) .
Co6 O9C6 2.024(12) .
Co6 O2A1 2.049(13) .
Co6 O8C6 2.061(13) .
Co6 O2A2 2.090(13) .
Co6 O3 2.093(13) .
Co6 O4P4 2.224(13) .
Co7 O1C7 2.038(13) .
Co7 O3 2.041(13) .
Co7 O0C7 2.051(12) .
Co7 O3A2 2.088(13) .
Co7 O7C 2.109(12) .
Co7 O6P4 2.207(12) .
Co8 O3A2 2.038(13) .
Co8 O3C8 2.056(12) .
Co8 O2 2.064(12) .
Co8 O2C8 2.105(12) .
Co8 O3A1 2.119(12) .
Co8 O6P4 2.232(12) .
Co9 O5C9 2.050(13) .
Co9 O3A1 2.068(12) .
Co9 O4C9 2.069(12) .
Co9 O3 2.083(13) .
Co9 O9C 2.101(13) .
Co9 O6P4 2.193(12) .
As1 O1A1 1.659(12) .
As1 O2A1 1.683(12) .
As1 O3A1 1.685(12) .
As1 C11 1.918(13) .
As2 O1A2 1.665(13) .
As2 O3A2 1.665(13) .
As2 O2A2 1.672(13) .
As2 C21 1.89(2) .
C11 C12 1.3900 .
C11 C16 1.3900 .
C12 C13 1.3900 .
C13 C14 1.3900 .
C14 C15 1.3900 .
C15 C16 1.3900 .
C21 C22 1.3900 .
C21 C26 1.3900 .
C22 C23 1.3900 .
C23 C24 1.3900 .
C24 C25 1.3900 .
C25 C26 1.3900 .
O2C Na9 2.88(2) .
O5C Na29 2.83(3) .
O0C7 Na28 2.44(5) .
O7T Na10 2.67(2) .
O8T Na10 2.347(19) 2_575
O8T Na21 2.44(4) .
O9T Na12 2.46(2) 2_475
O10T Na8 2.290(18) .
O13T Na10 2.45(2) .
O15T Na29 2.45(3) .
O16T Na17 2.74(2) 2_484
O17T Na15 2.32(3) .
O17T Na24 2.71(3) .
O20T Na12 2.55(3) .
O21T Na4 2.373(19) .
O2C2 Na9 2.500(19) .
O23T Na5 2.387(17) .
O23T Na14 3.01(3) .
O24T Na30 2.54(3) .
O26T Na26 2.42(4) .
O28T Na7 2.415(18) .
O28T Na11 2.53(2) .
O29T Na28 2.29(5) .
O29T Na14 2.44(2) .
O32T Na6 2.267(16) .
O34T Na30 2.52(3) 2_484
O35T Na17 2.45(2) .
O35T Na3 2.536(17) .
O36T Na3 2.474(14) 2_584
O40T Na28 2.56(5) .
O42T Na9 2.460(18) .
O6C5 Na29 2.61(3) .
O201 Na12 2.62(3) .
O312 Na1 2.547(16) .
O315 Na1 2.439(15) .
O323 Na2 2.671(15) .
O326 Na1 2.522(15) .
O327 Na2 2.615(16) .
O338 Na2 2.498(15) .
O356 Na1 2.607(15) .
O378 Na2 2.688(15) .
O405 Na16 2.70(3) .
Na1 O2W 2.294(17) .
Na1 O12W 2.409(18) .
Na1 O59W 2.44(3) .
Na2 O6W 2.390(19) .
Na2 O7W 2.420(18) .
Na2 O1W 2.425(16) 2_485
Na2 Na4 3.944(11) 2_485
Na3 O11W 2.23(2) .
Na3 O19W 2.39(2) 2_584
Na3 O9W 2.440(17) .
Na3 O4W 2.457(19) 2_584
Na3 O36T 2.474(14) 2_584
Na3 Na17 3.499(19) .
Na3 Na6 3.699(14) 2_584
Na4 O21W 2.363(18) .
Na4 O74W 2.37(3) .
Na4 O1W 2.386(17) .
Na4 O3W 2.413(18) .
Na4 O65W 2.42(3) .
Na4 O16W 2.48(2) .
Na4 Na25 3.57(2) 2_385
Na4 Na12 3.88(2) .
Na4 Na2 3.944(11) 2_485
Na4 Na24 4.06(2) 2_385
Na5 O22W 2.31(2) .
Na5 O13W 2.373(18) 1_455
Na5 O30W 2.41(2) .
Na5 O18W 2.44(2) .
Na5 O25W 2.44(2) .
Na5 Na14 3.76(2) .
Na5 Na6 4.103(13) 1_455
Na6 O19W 2.35(2) .
Na6 O13W 2.363(18) .
Na6 O33W 2.38(3) .
Na6 O4W 2.479(19) .
Na6 O24W 2.48(2) .
Na6 Na3 3.699(14) 2_584
Na6 Na5 4.103(13) 1_655
Na6 Na22 4.21(4) .
Na7 O64W 2.33(4) .
Na7 O17W 2.39(2) .
Na7 O10W 2.394(19) .
Na7 O31W 2.41(3) .
Na7 O20W 2.44(2) .
Na7 Na11 3.763(17) .
Na7 Na28 4.15(6) .
Na8 O46W 2.35(3) .
Na8 O32W 2.38(3) .
Na8 O47W 2.39(4) .
Na8 O14W 2.42(2) .
Na8 O26W 2.45(2) .
Na8 Na20 3.45(4) .
Na9 O8W 2.34(3) .
Na9 O34W 2.42(3) .
Na10 O35W 2.27(4) .
Na10 O58W 2.29(3) .
Na10 O8T 2.347(19) 2_575
Na10 O29W 2.48(3) .
Na10 Na21 3.43(3) 2_575
Na10 Na15 4.09(3) 1_655
Na11 O63W 2.26(3) .
Na11 O28W 2.38(3) .
Na11 O23W 2.39(2) .
Na11 O27W 2.41(3) .
Na11 O31W 2.57(3) .
Na11 Na13 3.40(2) .
Na12 O15W 2.09(3) .
Na12 O3W 2.19(3) .
Na12 O76W 2.24(4) .
Na12 O9T 2.46(2) 2_475
Na12 O5W 2.81(3) .
Na13 O28W 2.31(3) .
Na13 O36W 2.39(3) .
Na13 O71W 2.41(4) .
Na13 O52W 2.41(3) .
Na13 O63W 2.46(4) .
Na13 O73W 2.57(4) .
Na13 Na25 3.69(3) 2_385
Na13 Na24 4.05(3) 2_385
Na13 Na15 4.07(3) 2_385
Na14 O83W 1.69(5) .
Na14 O30W 2.24(3) .
Na14 O84W 2.38(4) .
Na14 O10W 2.39(3) .
Na14 O78W 2.45(4) .
Na14 Na28 3.28(5) .
Na14 Na18 3.71(4) .
Na14 Na18 3.95(4) 2_484
Na15 O35W 2.19(4) 1_455
Na15 O71W 2.42(5) 2_385
Na15 O90W 2.49(6) .
Na15 O60W 2.50(4) .
Na15 Na13 4.07(3) 2_385
Na15 Na10 4.09(3) 1_455
Na16 O55W 2.29(4) .
Na16 O72W 2.76(5) .
Na16 O64W 2.79(5) .
Na16 Na27 3.98(5) .
Na17 O79W 2.27(4) .
Na17 O11W 2.34(3) .
Na17 O42W 2.44(2) .
Na17 O12W 2.59(2) .
Na17 O16T 2.74(2) 2_484
Na18 O83W 2.28(5) 2_484
Na18 O66W 2.32(4) .
Na18 O44W 2.53(4) 2_484
Na18 O84W 2.73(5) .
Na18 O78W 2.94(5) .
Na18 Na28 3.55(6) .
Na18 Na18 3.65(6) 2_484
Na18 Na14 3.95(4) 2_484
Na19 O5W 2.33(4) .
Na19 O61W 2.63(5) 2_475
Na19 O75W 2.97(6) .
Na19 Na26 3.73(5) .
Na20 O87W 2.26(6) .
Na20 O47W 2.31(5) .
Na20 O48W 2.33(4) 1_545
Na20 O32W 2.71(4) .
Na21 O58W 2.35(4) 2_575
Na21 O70W 2.35(5) .
Na21 O61W 2.66(5) .
Na21 Na10 3.43(3) 2_575
Na22 O33W 2.57(4) .
Na22 O92W 2.60(6) .
Na22 O48W 2.61(5) .
Na22 O59W 2.72(4) .
Na23 O45W 2.26(4) .
Na23 O93W 2.42(6) .
Na23 O85W 2.49(6) .
Na23 Na26 3.30(6) .
Na23 Na29 3.80(5) .
Na24 Na25 1.68(3) .
Na24 O16W 2.33(3) 2_385
Na24 O36W 2.37(3) 2_385
Na24 O62W 2.41(5) .
Na24 O82W 2.44(4) .
Na24 O80W 2.97(5) 2_385
Na24 Na13 4.05(3) 2_385
Na24 Na4 4.06(2) 2_385
Na25 O82W 1.61(4) .
Na25 O36W 1.89(4) 2_385
Na25 O16W 2.24(3) 2_385
Na25 O50W 2.52(4) 2_385
Na25 O21W 2.69(3) 2_385
Na25 Na4 3.57(2) 2_385
Na25 Na13 3.69(3) 2_385
Na26 O93W 2.32(6) .
Na26 O56W 2.38(5) .
Na26 Na26 3.01(8) 2_475
Na26 Na29 3.35(5) .
Na27 O91W 2.33(7) .
Na27 O72W 2.45(6) .
Na27 O89W 2.58(6) .
Na28 O66W 2.01(6) .
Na28 O17W 2.28(6) .
Na28 O78W 2.46(6) .
Na29 O93W 1.51(5) .
Na29 O51W 2.25(4) .
Na30 O42W 2.31(4) 2_484
Na30 O88W 2.38(6) .
Na30 O34T 2.52(3) 2_484
O1W Na2 2.425(16) 2_485
O4W Na3 2.457(19) 2_584
O13W Na5 2.373(18) 1_655
O16W Na25 2.24(3) 2_385
O16W Na24 2.33(3) 2_385
O19W Na3 2.39(2) 2_584
O21W Na25 2.69(3) 2_385
O35W Na15 2.19(4) 1_655
O36W Na25 1.89(4) 2_385
O36W Na24 2.37(3) 2_385
O42W Na30 2.31(4) 2_484
O44W Na18 2.53(4) 2_484
O48W Na20 2.33(4) 1_565
O50W Na25 2.52(4) 2_385
O58W Na21 2.36(4) 2_575
O61W Na19 2.63(5) 2_475
O62W O69W 1.16(5) .
O65W O74W 0.91(4) .
O71W Na15 2.42(5) 2_385
O80W Na24 2.97(5) 2_385
O83W Na18 2.28(5) 2_484
